data_7135409
loop_
_publ_author_name
'Yang, Jiayao'
'Yang, Linlin'
'Li, Tao'
'Zhao, Wanxiang'

_publ_section_title
;
 Stable radical cations based on indolo[3,2,1-<i>jk</i>]carbazole:
 synthesis, characterization, and theoretical calculation.
;
_journal_issue 19
_journal_name_full 'Chemical communications (Cambridge, England)'
_journal_page_first 5536
_journal_page_last 5539
_journal_paper_doi 10.1039/d6cc00498a
_journal_volume 62
_journal_year 2026
_chemical_formula_moiety 'C16 Al F36 O4, 2(C46 H48 N2)'
_chemical_formula_sum 'C108 H96 Al F36 N4 O4'
_chemical_formula_weight 2224.86
_space_group_crystal_system monoclinic
_space_group_IT_number 15
_space_group_name_Hall '-C 2yc'
_space_group_name_H-M_alt 'C 1 2/c 1'
_atom_sites_solution_hydrogens geom
_atom_sites_solution_primary dual
_audit_creation_date 2025-02-08
_audit_creation_method
;
Olex2 1.5
(compiled 2022.04.07 svn.rca3783a0 for OlexSys, GUI svn.r6498)
;
_audit_update_record
;
2026-01-01 deposited with the CCDC.	2026-02-16 downloaded from the CCDC.
;
_cell_angle_alpha 90
_cell_angle_beta 124.3540(10)
_cell_angle_gamma 90
_cell_formula_units_Z 8
_cell_length_a 48.7724(13)
_cell_length_b 13.9285(4)
_cell_length_c 39.1474(9)
_cell_measurement_reflns_used 9872
_cell_measurement_temperature 150.0
_cell_measurement_theta_max 68.395
_cell_measurement_theta_min 2.195
_cell_volume 21955.0(10)
_computing_cell_refinement 'SAINT V8.40B (?, 2016)'
_computing_data_reduction 'SAINT V8.40B (?, 2016)'
_computing_molecular_graphics 'Olex2 1.5 (Dolomanov et al., 2009)'
_computing_publication_material 'Olex2 1.5 (Dolomanov et al., 2009)'
_computing_structure_refinement 'SHELXL 2019/2 (Sheldrick, 2015)'
_computing_structure_solution 'SHELXT 2018/2 (Sheldrick, 2018)'
_diffrn_ambient_temperature 150.0
_diffrn_measured_fraction_theta_full 0.998
_diffrn_measured_fraction_theta_max 0.997
_diffrn_measurement_device_type 'Bruker APEX-II CCD'
_diffrn_radiation_type CuK\a
_diffrn_radiation_wavelength 1.54178
_diffrn_reflns_av_R_equivalents 0.0718
_diffrn_reflns_av_unetI/netI 0.0496
_diffrn_reflns_Laue_measured_fraction_full 0.998
_diffrn_reflns_Laue_measured_fraction_max 0.997
_diffrn_reflns_limit_h_max 58
_diffrn_reflns_limit_h_min -58
_diffrn_reflns_limit_k_max 13
_diffrn_reflns_limit_k_min -16
_diffrn_reflns_limit_l_max 47
_diffrn_reflns_limit_l_min -47
_diffrn_reflns_number 111881
_diffrn_reflns_point_group_measured_fraction_full 0.998
_diffrn_reflns_point_group_measured_fraction_max 0.997
_diffrn_reflns_theta_full 67.679
_diffrn_reflns_theta_max 68.425
_diffrn_reflns_theta_min 2.194
_diffrn_source_current 1.2
_diffrn_source_power 0.06
_diffrn_source_voltage 50.0
_exptl_absorpt_coefficient_mu 1.160
_exptl_absorpt_correction_T_max 0.7531
_exptl_absorpt_correction_T_min 0.6040
_exptl_absorpt_correction_type multi-scan
_exptl_absorpt_process_details
;
SADABS-2016/2 (Bruker,2016/2) was used for absorption correction.
wR2(int) was 0.0928 before and 0.0712 after correction.
The Ratio of minimum to maximum transmission is 0.8020.
The \l/2 correction factor is Not present.
;
_exptl_crystal_colour green
_exptl_crystal_colour_primary green
_exptl_crystal_density_diffrn 1.346
_exptl_crystal_description block
_exptl_crystal_F_000 9128
_exptl_crystal_size_max 0.221
_exptl_crystal_size_mid 0.102
_exptl_crystal_size_min 0.077
_refine_diff_density_max 0.902
_refine_diff_density_min -0.631
_refine_diff_density_rms 0.073
_refine_ls_extinction_method none
_refine_ls_goodness_of_fit_ref 1.040
_refine_ls_hydrogen_treatment constr
_refine_ls_matrix_type full
_refine_ls_number_parameters 1729
_refine_ls_number_reflns 20120
_refine_ls_number_restraints 1846
_refine_ls_restrained_S_all 1.085
_refine_ls_R_factor_all 0.1120
_refine_ls_R_factor_gt 0.0940
_refine_ls_shift/su_max 0.001
_refine_ls_shift/su_mean 0.000
_refine_ls_structure_factor_coef Fsqd
_refine_ls_weighting_details 'w=1/[\s^2^(Fo^2^)+(0.1459P)^2^+72.7572P] where P=(Fo^2^+2Fc^2^)/3'
_refine_ls_weighting_scheme calc
_refine_ls_wR_factor_gt 0.2660
_refine_ls_wR_factor_ref 0.2803
_reflns_Friedel_coverage 0.000
_reflns_number_gt 15121
_reflns_number_total 20120
_reflns_threshold_expression 'I > 2\s(I)'
_cod_data_source_file d6cc00498a2.cif
_cod_data_source_block cu_2024112001_0m_a
_cod_depositor_comments 'Adding full bibliography for 7135408--7135409.cif.'
_cod_database_code 7135409
_shelx_shelxl_version_number 2019/2
_shelx_space_group_comment
;
The symmetry employed for this shelxl refinement is uniquely defined
by the following loop, which should always be used as a source of
symmetry information in preference to the above space-group names.
They are only intended as comments.
;
_shelx_estimated_absorpt_t_max 0.916
_shelx_estimated_absorpt_t_min 0.784
_olex2_refinement_description
;
1. Fixed Uiso
 At 1.2 times of:
  All C(H) groups
 At 1.5 times of:
  All C(H,H,H) groups
2. Restrained distances
 F22A-C1B = F24A-C1B = F23A-C1B = F22-C103 = F23-C103 = F24-C103 = F20A-C1A =
 F21A-C1A = F19A-C1A = F19-C102 = F21-C102 = F20-C102 = F27A-C109 = F27-C104 =
 F26-C104 = F26A-C109 = F25-C104 = F25A-C109
 1.35 with sigma of 0.01
 F23A-F22A = F24A-F22A = F24A-F23A
 2.3 with sigma of 0.01
 F2-C94 = F3-C94 = F1-C94 = F8A-C96A = F7A-C96A = F9A-C96A = F7-C96 = F8-C96 =
 F9-C96 = F6A-C95A = F5A-C95A = F4A-C95A = F6-C95 = F5-C95 = F4-C95 = F2A-C94A =
  F3A-C94A = F1A-C94A
 1.35 with sigma of 0.01
 F36-C108 = F34-C108 = F34A-C1D = F36A-C1D = F35-C108 = F35A-C1D = F33-C107 =
 F33A-C1C = F32-C107 = F32A-C1C = F31A-C1C = F31-C107 = F29-C106 = F29A-C110 =
 F28A-C110 = F28-C106 = F30-C106 = F30A-C110
 1.35 with sigma of 0.01
 C105-F28A
 2.3 with sigma of 0.01
 C103-C101 \\sim C1B-C101 \\sim C104-C101 \\sim C109-C101 \\sim C102-C101 \\sim
C1A-C101
 with sigma of 0.02
 F24A-F22A \\sim F24A-F23A \\sim F23A-F22A
 with sigma of 0.02
 F22A-C101 \\sim F24A-C101 \\sim F23A-C101
 with sigma of 0.02
 C94-C93 \\sim C94A-C93 \\sim C95-C93 \\sim C95A-C93 \\sim C96-C93 \\sim
C96A-C93
 with sigma of 0.02
 C107-C105 \\sim C1C-C105 \\sim C106-C105 \\sim C110-C105 \\sim C108-C105 \\sim
C1D-C105
 with sigma of 0.02
 F32A-F31A \\sim F33A-F31A \\sim F33A-F32A
 with sigma of 0.02
 F30A-F29A \\sim F29A-F28A \\sim F30A-F28A
 with sigma of 0.02
 C1C-C110 \\sim C1D-C110 \\sim C1D-C1C
 with sigma of 0.02
 C95A-C94A \\sim C96A-C95A \\sim C96A-C94A
 with sigma of 0.02
 F9A-F8A \\sim F9A-F7A \\sim F8A-F7A
 with sigma of 0.02
3. Uiso/Uaniso restraints and constraints
F25 \\sim F27 \\sim F23 \\sim F26 \\sim F20 \\sim F19 \\sim C101 \\sim F22
\\sim F21 \\sim C104 \\sim C102 \\sim C103 \\sim F24 \\sim F25A \\sim F27A
\\sim F23A \\sim F26A \\sim F20A \\sim F19A \\sim F21A \\sim C109 \\sim C1A
\\sim C1B \\sim F24A \\sim F22A: within 2A with sigma of 0.01 and sigma for
terminal atoms of 0.02 within 2A
F1 \\sim F4 \\sim F6 \\sim F3 \\sim F5 \\sim F9 \\sim F2 \\sim F7 \\sim C93
\\sim F8 \\sim C94 \\sim C95 \\sim C96 \\sim F6A \\sim F3A \\sim F5A \\sim F9A
\\sim F2A \\sim F7A \\sim F8A \\sim C94A \\sim C95A \\sim C96A \\sim F4A \\sim
F1A: within 2A with sigma of 0.01 and sigma for terminal atoms of 0.02 within 2A
F30 \\sim F29 \\sim F31 \\sim F32 \\sim F33 \\sim F28 \\sim C106 \\sim C105
\\sim C107 \\sim F36 \\sim F34 \\sim F35 \\sim C108 \\sim F30A \\sim F29A \\sim
F28A \\sim C110 \\sim C1C \\sim F36A \\sim F34A \\sim F35A \\sim C1D \\sim F31A
\\sim F32A \\sim F33A: within 2A with sigma of 0.01 and sigma for terminal
atoms of 0.02 within 2A
Uanis(F35A) \\sim Ueq: with sigma of 0.01 and sigma for terminal atoms of 0.02
4. Rigid body (RIGU) restrains
 F25, F27, F23, F26, F20, F19, C101, F22, F21, C104, C102, C103, F24, F25A,
 F27A, F23A, F26A, F20A, F19A, F21A, C109, C1A, C1B, F24A, F22A
 with sigma for 1-2 distances of 0.01 and sigma for 1-3 distances of 0.02
 F1, F4, F6, F3, F5, F9, F2, F7, C93, F8, C94, C95, C96, F6A, F3A, F5A, F9A,
 F2A, F7A, F8A, C94A, C95A, C96A, F4A, F1A
 with sigma for 1-2 distances of 0.01 and sigma for 1-3 distances of 0.02
 F29, F31, F28, C106, C107, F36, F34, F35, C108, F29A, F28A, C110, C1C, F36A,
 F34A, F35A, C1D, F31A, F30, F32, F33, F32A, F33A, C105, F30A
 with sigma for 1-2 distances of 0.01 and sigma for 1-3 distances of 0.02
5. Others
 Sof(F25A)=Sof(F27A)=Sof(F23A)=Sof(F26A)=Sof(F20A)=Sof(F19A)=Sof(F21A)=
 Sof(C109)=Sof(C1A)=Sof(C1B)=Sof(F24A)=Sof(F22A)=1-FVAR(1)
 Sof(F25)=Sof(F27)=Sof(F23)=Sof(F26)=Sof(F20)=Sof(F19)=Sof(F22)=Sof(F21)=
 Sof(C104)=Sof(C102)=Sof(C103)=Sof(F24)=FVAR(1)
 Sof(F6A)=Sof(F3A)=Sof(F5A)=Sof(F9A)=Sof(F2A)=Sof(F7A)=Sof(F8A)=Sof(C94A)=
 Sof(C95A)=Sof(C96A)=Sof(F4A)=Sof(F1A)=1-FVAR(2)
 Sof(F1)=Sof(F4)=Sof(F6)=Sof(F3)=Sof(F5)=Sof(F9)=Sof(F2)=Sof(F7)=Sof(F8)=
 Sof(C94)=Sof(C95)=Sof(C96)=FVAR(2)
 Sof(F30A)=Sof(F29A)=Sof(F28A)=Sof(C110)=Sof(C1C)=Sof(F36A)=Sof(F34A)=
 Sof(F35A)=Sof(C1D)=Sof(F31A)=Sof(F32A)=Sof(F33A)=1-FVAR(3)
 Sof(F30)=Sof(F29)=Sof(F31)=Sof(F32)=Sof(F33)=Sof(F28)=Sof(C106)=Sof(C107)=
 Sof(F36)=Sof(F34)=Sof(F35)=Sof(C108)=FVAR(3)
6.a Aromatic/amide H refined with riding coordinates:
 C1(H1), C11(H11), C4(H4), C63(H63), C29(H29), C20(H20), C8(H8), C27(H27),
 C73(H73), C61(H61), C9(H9), C17(H17), C23(H23), C15(H15), C50(H50), C21(H21),
 C66(H66), C67(H67), C47(H47), C54(H54), C75(H75), C69(H69), C57(H57), C55(H55)
6.b Idealised Me refined as rotating group:
 C38(H38A,H38B,H38C), C82(H82A,H82B,H82C), C42(H42A,H42B,H42C), C83(H83A,H83B,
 H83C), C37(H37A,H37B,H37C), C46(H46A,H46B,H46C), C33(H33A,H33B,H33C), C84(H84A,
 H84B,H84C), C34(H34A,H34B,H34C), C32(H32A,H32B,H32C), C86(H86A,H86B,H86C),
 C40(H40A,H40B,H40C), C44(H44A,H44B,H44C), C88(H88A,H88B,H88C), C92(H92A,H92B,
 H92C), C36(H36A,H36B,H36C), C87(H87A,H87B,H87C), C45(H45A,H45B,H45C), C91(H91A,
 H91B,H91C), C90(H90A,H90B,H90C), C41(H41A,H41B,H41C), C80(H80A,H80B,H80C),
 C78(H78A,H78B,H78C), C79(H79A,H79B,H79C)
;
_smtbx_masks_special_details
;
A solvent mask was calculated and 524 electrons were 
found in a volume of 3196\%A^3^ in 1 void per unit cell. 
This is consistent with the presence of 
1.57[CH2Cl2] per Asymmetric Unit 
which account for 528 electrons 
per unit cell.
;
_smtbx_masks_void_probe_radius 1.2
_smtbx_masks_void_truncation_radius 1.2
_olex2_submission_special_instructions 'No special instructions were received'

loop_
_space_group_symop_operation_xyz
'x, y, z'
'-x, y, -z+1/2'
'x+1/2, y+1/2, z'
'-x+1/2, y+1/2, -z+1/2'
'-x, -y, -z'
'x, -y, z-1/2'
'-x+1/2, -y+1/2, -z'
'x+1/2, -y+1/2, z-1/2'

loop_
_atom_site_label
_atom_site_type_symbol
_atom_site_fract_x
_atom_site_fract_y
_atom_site_fract_z
_atom_site_U_iso_or_equiv
_atom_site_adp_type
_atom_site_occupancy
_atom_site_site_symmetry_order
_atom_site_calc_flag
_atom_site_refinement_flags_posn
_atom_site_refinement_flags_adp
_atom_site_refinement_flags_occupancy
_atom_site_disorder_assembly
_atom_site_disorder_group
Al1 Al 0.40720(3) 0.66267(10) 0.54039(3) 0.0442(3) Uani 1 1 d . . . . .
N1 N 0.20642(7) 0.5825(2) 0.30576(8) 0.0342(6) Uani 1 1 d . . . . .
F25 F 0.4933(5) 0.6263(12) 0.6182(5) 0.094(4) Uani 0.595(5) 1 d D U P A 1
O3 O 0.43994(7) 0.6224(3) 0.54036(9) 0.0612(8) Uani 1 1 d . . . . .
N2 N 0.27219(7) 0.6014(2) 0.24431(8) 0.0330(6) Uani 1 1 d . . . . .
F30 F 0.31736(9) 0.7135(3) 0.47604(13) 0.0831(11) Uani 0.886(4) 1 d D U P B 1
F27 F 0.5272(2) 0.6475(11) 0.6038(4) 0.074(2) Uani 0.595(5) 1 d D U P A 1
N3 N 0.34171(8) 0.8796(2) 0.27813(9) 0.0385(7) Uani 1 1 d . . . . .
F14 F 0.34166(9) 0.5414(3) 0.55891(12) 0.0943(10) Uani 1 1 d . . . . .
O2 O 0.38698(8) 0.5693(3) 0.54493(10) 0.0648(9) Uani 1 1 d . . . . .
N4 N 0.22989(7) 0.8643(2) 0.25412(9) 0.0346(6) Uani 1 1 d . . . . .
O4 O 0.37858(7) 0.7181(3) 0.49451(10) 0.0685(9) Uani 1 1 d . . . . .
F29 F 0.29460(8) 0.7327(3) 0.41134(12) 0.0977(14) Uani 0.886(4) 1 d D U P B 1
O1 O 0.42097(8) 0.7418(3) 0.58035(11) 0.0740(10) Uani 1 1 d . . . . .
C6 C 0.21464(8) 0.5910(2) 0.27722(10) 0.0306(7) Uani 1 1 d . . . . .
C18 C 0.16079(9) 0.5924(3) 0.30911(10) 0.0350(7) Uani 1 1 d . . . . .
C7 C 0.21823(9) 0.5657(3) 0.34748(10) 0.0332(7) Uani 1 1 d . . . . .
C1 C 0.24564(8) 0.5887(2) 0.28364(10) 0.0309(7) Uani 1 1 d . . . . .
H1 H 0.265558 0.580429 0.310314 0.037 Uiso 1 1 calc R U . . .
C11 C 0.19579(9) 0.5601(3) 0.38911(11) 0.0373(8) Uani 1 1 d . . . . .
H11 H 0.177592 0.564584 0.391675 0.045 Uiso 1 1 calc R U . . .
F31 F 0.33080(8) 0.5573(3) 0.44891(10) 0.0781(10) Uani 0.886(4) 1 d D U P B 1
C13 C 0.17328(9) 0.5962(3) 0.28504(10) 0.0342(7) Uani 1 1 d . . . . .
C26 C 0.22542(9) 0.6210(2) 0.17797(10) 0.0342(7) Uani 1 1 d . . . . .
C28 C 0.23501(9) 0.6524(2) 0.12439(11) 0.0355(7) Uani 1 1 d . . . . .
C2 C 0.24547(8) 0.5995(2) 0.24827(10) 0.0307(7) Uani 1 1 d . . . . .
F17 F 0.44210(9) 0.5276(3) 0.61972(11) 0.1109(14) Uani 1 1 d . . . . .
C64 C 0.38071(9) 0.8743(3) 0.26229(11) 0.0386(8) Uani 1 1 d . . . . .
C59 C 0.34760(9) 0.8704(3) 0.24793(11) 0.0378(8) Uani 1 1 d . . . . .
C12 C 0.19058(8) 0.5717(3) 0.35083(10) 0.0348(7) Uani 1 1 d . . . . .
C25 C 0.25935(9) 0.6146(2) 0.20300(10) 0.0343(7) Uani 1 1 d . . . . .
F13 F 0.33330(10) 0.4393(3) 0.51425(13) 0.1102(13) Uani 1 1 d . . . . .
C4 C 0.18497(9) 0.6162(2) 0.20199(10) 0.0337(7) Uani 1 1 d . . . . .
H4 H 0.165125 0.625546 0.175333 0.040 Uiso 1 1 calc R U . . .
F23 F 0.4531(4) 0.6287(11) 0.4744(3) 0.120(4) Uani 0.595(5) 1 d D U P A 1
C63 C 0.38645(9) 0.8604(3) 0.23162(11) 0.0378(8) Uani 1 1 d . . . . .
H63 H 0.408455 0.862363 0.238347 0.045 Uiso 1 1 calc R U . . .
C29 C 0.26957(9) 0.6456(3) 0.15295(11) 0.0366(8) Uani 1 1 d . . . . .
H29 H 0.283924 0.654937 0.144069 0.044 Uiso 1 1 calc R U . . .
C20 C 0.33172(9) 0.5882(3) 0.30692(11) 0.0398(8) Uani 1 1 d . . . . .
H20 H 0.326433 0.580641 0.326705 0.048 Uiso 1 1 calc R U . . .
F1 F 0.3649(3) 0.7478(9) 0.5729(4) 0.099(3) Uani 0.635(6) 1 d D U P C 1
C3 C 0.21543(9) 0.6113(2) 0.20714(10) 0.0328(7) Uani 1 1 d . . . . .
F15 F 0.35406(10) 0.3966(3) 0.57711(16) 0.1209(16) Uani 1 1 d . . . . .
C19 C 0.30726(9) 0.6008(2) 0.26548(11) 0.0345(7) Uani 1 1 d . . . . .
C60 C 0.31992(9) 0.8580(3) 0.20918(11) 0.0370(8) Uani 1 1 d . . . . .
C5 C 0.18405(8) 0.6071(2) 0.23707(10) 0.0325(7) Uani 1 1 d . . . . .
C24 C 0.31473(9) 0.6147(2) 0.23551(11) 0.0354(7) Uani 1 1 d . . . . .
C8 C 0.24963(9) 0.5435(3) 0.38121(10) 0.0363(8) Uani 1 1 d . . . . .
H8 H 0.267809 0.536842 0.378702 0.044 Uiso 1 1 calc R U . . .
C27 C 0.21259(9) 0.6395(3) 0.13659(11) 0.0364(8) Uani 1 1 d . . . . .
H27 H 0.189273 0.643541 0.116745 0.044 Uiso 1 1 calc R U . . .
C73 C 0.17297(9) 0.8365(3) 0.14532(11) 0.0371(8) Uani 1 1 d . . . . .
H73 H 0.172448 0.833656 0.120715 0.045 Uiso 1 1 calc R U . . .
C30 C 0.28290(9) 0.6250(2) 0.19467(11) 0.0349(7) Uani 1 1 d . . . . .
C10 C 0.22743(9) 0.5418(3) 0.42391(11) 0.0387(8) Uani 1 1 d . . . . .
C72 C 0.20310(9) 0.8501(2) 0.18355(11) 0.0355(7) Uani 1 1 d . . . . .
C61 C 0.32607(9) 0.8433(3) 0.17867(11) 0.0371(8) Uani 1 1 d . . . . .
H61 H 0.308182 0.833531 0.150656 0.044 Uiso 1 1 calc R U . . .
C9 C 0.25364(9) 0.5313(3) 0.41904(11) 0.0395(8) Uani 1 1 d . . . . .
H9 H 0.275020 0.515177 0.442571 0.047 Uiso 1 1 calc R U . . .
C17 C 0.12717(9) 0.6105(3) 0.28781(11) 0.0381(8) Uani 1 1 d . . . . .
H17 H 0.116546 0.610503 0.302002 0.046 Uiso 1 1 calc R U . . .
C71 C 0.20018(9) 0.8551(3) 0.21628(11) 0.0359(7) Uani 1 1 d . . . . .
C14 C 0.15731(9) 0.6121(2) 0.24309(10) 0.0342(7) Uani 1 1 d . . . . .
C62 C 0.35916(10) 0.8433(3) 0.19006(11) 0.0399(8) Uani 1 1 d . . . . .
F16 F 0.40245(13) 0.5371(4) 0.62774(11) 0.1219(15) Uani 1 1 d . . . . .
C51 C 0.23898(9) 0.8567(2) 0.20318(10) 0.0337(7) Uani 1 1 d . . . . .
C23 C 0.34771(9) 0.6125(3) 0.24852(12) 0.0402(8) Uani 1 1 d . . . . .
H23 H 0.353074 0.621429 0.228877 0.048 Uiso 1 1 calc R U . . .
C48 C 0.30749(8) 0.8725(2) 0.25914(10) 0.0319(7) Uani 1 1 d . . . . .
C15 C 0.12312(9) 0.6287(3) 0.22216(11) 0.0367(8) Uani 1 1 d . . . . .
H15 H 0.109995 0.639666 0.193145 0.044 Uiso 1 1 calc R U . . .
C52 C 0.25485(8) 0.8656(2) 0.24764(10) 0.0307(7) Uani 1 1 d . . . . .
C76 C 0.17280(9) 0.8480(3) 0.21797(11) 0.0370(8) Uani 1 1 d . . . . .
C53 C 0.37291(9) 0.8913(3) 0.31587(12) 0.0404(8) Uani 1 1 d . . . . .
C58 C 0.39753(10) 0.8890(3) 0.30705(12) 0.0411(8) Uani 1 1 d . . . . .
C16 C 0.10833(9) 0.6291(3) 0.24424(11) 0.0387(8) Uani 1 1 d . . . . .
C65 C 0.22235(9) 0.8669(2) 0.28405(11) 0.0357(7) Uani 1 1 d . . . . .
C50 C 0.25844(9) 0.8536(2) 0.18757(11) 0.0351(7) Uani 1 1 d . . . . .
H50 H 0.248493 0.847238 0.158685 0.042 Uiso 1 1 calc R U . . .
C31 C 0.23515(10) 0.5350(3) 0.46757(11) 0.0471(9) Uani 1 1 d . . . . .
F18 F 0.42274(10) 0.4007(3) 0.62855(16) 0.1279(17) Uani 1 1 d . . . . .
C81 C 0.36753(10) 0.8225(3) 0.15814(12) 0.0448(9) Uani 1 1 d . . . . .
C21 C 0.36423(10) 0.5869(3) 0.31849(12) 0.0448(9) Uani 1 1 d . . . . .
H21 H 0.381386 0.578580 0.346941 0.054 Uiso 1 1 calc R U . . .
C66 C 0.24234(10) 0.8782(3) 0.32654(11) 0.0401(8) Uani 1 1 d . . . . .
H66 H 0.265781 0.882657 0.340709 0.048 Uiso 1 1 calc R U . . .
F26 F 0.4956(3) 0.7599(7) 0.5848(3) 0.122(3) Uani 0.595(5) 1 d D U P A 1
C49 C 0.29277(9) 0.8601(2) 0.21504(11) 0.0351(7) Uani 1 1 d . . . . .
C22 C 0.37324(9) 0.5975(3) 0.29018(12) 0.0426(8) Uani 1 1 d . . . . .
C43 C 0.21972(10) 0.6739(3) 0.07840(11) 0.0421(8) Uani 1 1 d . . . . .
C68 C 0.19314(10) 0.8751(3) 0.32820(11) 0.0395(8) Uani 1 1 d . . . . .
C67 C 0.22769(10) 0.8829(3) 0.34794(11) 0.0428(9) Uani 1 1 d . . . . .
H67 H 0.241384 0.891689 0.377079 0.051 Uiso 1 1 calc R U . . .
C70 C 0.18710(9) 0.8573(3) 0.26256(11) 0.0358(7) Uani 1 1 d . . . . .
C47 C 0.28922(9) 0.8734(2) 0.27587(11) 0.0345(7) Uani 1 1 d . . . . .
H47 H 0.299289 0.879016 0.304808 0.041 Uiso 1 1 calc R U . . .
C38 C 0.05378(10) 0.5663(3) 0.22810(13) 0.0492(9) Uani 1 1 d . . . . .
H38A H 0.063281 0.556630 0.257576 0.074 Uiso 1 1 calc R U . . .
H38B H 0.056968 0.508094 0.216658 0.074 Uiso 1 1 calc R U . . .
H38C H 0.029983 0.579899 0.213437 0.074 Uiso 1 1 calc R U . . .
C54 C 0.38140(10) 0.9051(3) 0.35621(12) 0.0477(9) Uani 1 1 d . . . . .
H54 H 0.364900 0.908667 0.361914 0.057 Uiso 1 1 calc R U . . .
C75 C 0.14318(9) 0.8333(3) 0.17956(11) 0.0399(8) Uani 1 1 d . . . . .
H75 H 0.122948 0.827470 0.177638 0.048 Uiso 1 1 calc R U . . .
C35 C 0.07122(9) 0.6515(3) 0.22283(12) 0.0423(8) Uani 1 1 d . . . . .
C82 C 0.38662(12) 0.9078(3) 0.15655(14) 0.0544(10) Uani 1 1 d . . . . .
H82A H 0.372666 0.965364 0.147637 0.082 Uiso 1 1 calc R U . . .
H82B H 0.392498 0.893947 0.136893 0.082 Uiso 1 1 calc R U . . .
H82C H 0.406906 0.918558 0.184101 0.082 Uiso 1 1 calc R U . . .
C69 C 0.17330(10) 0.8603(3) 0.28535(11) 0.0383(8) Uani 1 1 d . . . . .
H69 H 0.150026 0.852029 0.271650 0.046 Uiso 1 1 calc R U . . .
C85 C 0.17864(11) 0.8879(3) 0.35410(12) 0.0461(9) Uani 1 1 d . . . . .
F4 F 0.4645(3) 0.7701(8) 0.6607(4) 0.111(3) Uani 0.635(6) 1 d D U P C 1
C74 C 0.14301(9) 0.8268(3) 0.14339(11) 0.0397(8) Uani 1 1 d . . . . .
F32 F 0.33017(19) 0.6092(8) 0.39578(15) 0.145(3) Uani 0.886(4) 1 d D U P B 1
C42 C 0.41700(11) 0.4773(3) 0.30843(16) 0.0590(11) Uani 1 1 d . . . . .
H42A H 0.440134 0.467629 0.317715 0.089 Uiso 1 1 calc R U . . .
H42B H 0.402182 0.447322 0.281275 0.089 Uiso 1 1 calc R U . . .
H42C H 0.413410 0.448155 0.328382 0.089 Uiso 1 1 calc R U . . .
F20 F 0.4549(3) 0.4790(9) 0.5106(3) 0.131(4) Uani 0.595(5) 1 d D U P A 1
C83 C 0.38922(12) 0.7319(3) 0.17141(14) 0.0563(11) Uani 1 1 d . . . . .
H83A H 0.409512 0.741632 0.199053 0.084 Uiso 1 1 calc R U . . .
H83B H 0.395096 0.719239 0.151665 0.084 Uiso 1 1 calc R U . . .
H83C H 0.376889 0.677048 0.171957 0.084 Uiso 1 1 calc R U . . .
C37 C 0.06683(11) 0.7407(3) 0.24220(15) 0.0568(11) Uani 1 1 d . . . . .
H37A H 0.043100 0.753718 0.228607 0.085 Uiso 1 1 calc R U . . .
H37B H 0.077418 0.795931 0.238604 0.085 Uiso 1 1 calc R U . . .
H37C H 0.077162 0.729508 0.271779 0.085 Uiso 1 1 calc R U . . .
F6 F 0.4687(2) 0.8975(8) 0.6311(3) 0.102(3) Uani 0.635(6) 1 d D U P C 1
C89 C 0.10964(10) 0.8118(3) 0.10139(12) 0.0499(10) Uani 1 1 d . . . . .
C56 C 0.43967(11) 0.9099(4) 0.38035(13) 0.0553(11) Uani 1 1 d . . . . .
F33 F 0.37608(9) 0.5669(5) 0.45179(14) 0.130(2) Uani 0.886(4) 1 d D U P B 1
C46 C 0.24619(12) 0.7042(4) 0.07081(13) 0.0591(12) Uani 1 1 d . . . . .
H46A H 0.257932 0.761175 0.087432 0.089 Uiso 1 1 calc R U . . .
H46B H 0.235444 0.719068 0.041427 0.089 Uiso 1 1 calc R U . . .
H46C H 0.262066 0.651647 0.078743 0.089 Uiso 1 1 calc R U . . .
C57 C 0.43070(10) 0.8975(3) 0.33977(12) 0.0469(9) Uani 1 1 d . . . . .
H57 H 0.447478 0.894889 0.334530 0.056 Uiso 1 1 calc R U . . .
C55 C 0.41467(12) 0.9133(4) 0.38724(13) 0.0593(12) Uani 1 1 d . . . . .
H55 H 0.420865 0.921786 0.414814 0.071 Uiso 1 1 calc R U . . .
C33 C 0.24951(13) 0.4360(4) 0.48624(14) 0.0625(12) Uani 1 1 d . . . . .
H33A H 0.233158 0.386330 0.469185 0.094 Uiso 1 1 calc R U . . .
H33B H 0.254811 0.433113 0.514376 0.094 Uiso 1 1 calc R U . . .
H33C H 0.269757 0.425387 0.487104 0.094 Uiso 1 1 calc R U . . .
C84 C 0.33633(11) 0.8059(4) 0.11475(13) 0.0541(10) Uani 1 1 d . . . . .
H84A H 0.323323 0.753378 0.115570 0.081 Uiso 1 1 calc R U . . .
H84B H 0.342735 0.788962 0.095869 0.081 Uiso 1 1 calc R U . . .
H84C H 0.322924 0.864576 0.105010 0.081 Uiso 1 1 calc R U . . .
C34 C 0.26061(13) 0.6142(4) 0.49417(14) 0.0661(13) Uani 1 1 d . . . . .
H34A H 0.281146 0.602946 0.495781 0.099 Uiso 1 1 calc R U . . .
H34B H 0.265392 0.612851 0.522070 0.099 Uiso 1 1 calc R U . . .
H34C H 0.251449 0.676997 0.481533 0.099 Uiso 1 1 calc R U . . .
C32 C 0.20412(13) 0.5543(5) 0.46745(14) 0.0695(14) Uani 1 1 d . . . . .
H32A H 0.194608 0.616583 0.454424 0.104 Uiso 1 1 calc R U . . .
H32B H 0.210230 0.555096 0.495974 0.104 Uiso 1 1 calc R U . . .
H32C H 0.187709 0.503615 0.451873 0.104 Uiso 1 1 calc R U . . .
C86 C 0.18628(14) 0.9888(4) 0.37187(17) 0.0660(13) Uani 1 1 d . . . . .
H86A H 0.210372 0.998819 0.388881 0.099 Uiso 1 1 calc R U . . .
H86B H 0.177606 0.997127 0.388974 0.099 Uiso 1 1 calc R U . . .
H86C H 0.175801 1.035597 0.349229 0.099 Uiso 1 1 calc R U . . .
F3 F 0.3788(3) 0.8672(6) 0.6163(3) 0.103(3) Uani 0.635(6) 1 d D U P C 1
F28 F 0.32222(13) 0.8467(3) 0.45252(19) 0.144(2) Uani 0.886(4) 1 d D U P B 1
C39 C 0.40965(10) 0.5848(3) 0.30520(14) 0.0498(10) Uani 1 1 d . . . . .
C40 C 0.43320(11) 0.6313(4) 0.34748(17) 0.0654(13) Uani 1 1 d . . . . .
H40A H 0.432184 0.596206 0.368442 0.098 Uiso 1 1 calc R U . . .
H40B H 0.426597 0.698183 0.346578 0.098 Uiso 1 1 calc R U . . .
H40C H 0.455938 0.629317 0.354557 0.098 Uiso 1 1 calc R U . . .
F11 F 0.43098(13) 0.4023(4) 0.56261(18) 0.1412(18) Uani 1 1 d . . . . .
C44 C 0.19492(12) 0.7569(4) 0.06344(13) 0.0585(12) Uani 1 1 d . . . . .
H44A H 0.177196 0.739932 0.067036 0.088 Uiso 1 1 calc R U . . .
H44B H 0.185311 0.769282 0.034109 0.088 Uiso 1 1 calc R U . . .
H44C H 0.206375 0.814670 0.079594 0.088 Uiso 1 1 calc R U . . .
C88 C 0.19445(16) 0.8154(4) 0.38948(16) 0.0706(15) Uani 1 1 d . . . . .
H88A H 0.189625 0.750194 0.378144 0.106 Uiso 1 1 calc R U . . .
H88B H 0.185341 0.824237 0.406079 0.106 Uiso 1 1 calc R U . . .
H88C H 0.218539 0.825345 0.406944 0.106 Uiso 1 1 calc R U . . .
F19 F 0.48860(19) 0.4682(6) 0.5818(2) 0.092(2) Uani 0.595(5) 1 d D U P A 1
F5 F 0.4421(3) 0.9078(8) 0.6603(3) 0.124(4) Uani 0.635(6) 1 d D U P C 1
C92 C 0.08985(12) 0.7311(4) 0.10454(14) 0.0638(12) Uani 1 1 d . . . . .
H92A H 0.103055 0.672005 0.113743 0.096 Uiso 1 1 calc R U . . .
H92B H 0.069152 0.720527 0.077371 0.096 Uiso 1 1 calc R U . . .
H92C H 0.084694 0.749165 0.124516 0.096 Uiso 1 1 calc R U . . .
C36 C 0.05361(10) 0.6691(4) 0.17637(13) 0.0579(12) Uani 1 1 d . . . . .
H36A H 0.056182 0.612588 0.163500 0.087 Uiso 1 1 calc R U . . .
H36B H 0.063419 0.725155 0.172003 0.087 Uiso 1 1 calc R U . . .
H36C H 0.029950 0.680811 0.163872 0.087 Uiso 1 1 calc R U . . .
C87 C 0.14129(13) 0.8738(5) 0.32817(16) 0.0804(18) Uani 1 1 d . . . . .
H87A H 0.130963 0.918446 0.304731 0.121 Uiso 1 1 calc R U . . .
H87B H 0.132736 0.886218 0.345174 0.121 Uiso 1 1 calc R U . . .
H87C H 0.136034 0.807693 0.317844 0.121 Uiso 1 1 calc R U . . .
C45 C 0.20227(15) 0.5840(4) 0.05330(14) 0.0668(13) Uani 1 1 d . . . . .
H45A H 0.217992 0.530249 0.064133 0.100 Uiso 1 1 calc R U . . .
H45B H 0.193944 0.595080 0.024263 0.100 Uiso 1 1 calc R U . . .
H45C H 0.183637 0.568591 0.055356 0.100 Uiso 1 1 calc R U . . .
C101 C 0.46938(11) 0.6285(4) 0.54552(14) 0.0689(12) Uani 1 1 d D U . . .
C91 C 0.08911(12) 0.9045(4) 0.08957(16) 0.0672(13) Uani 1 1 d . . . . .
H91A H 0.087836 0.924771 0.112612 0.101 Uiso 1 1 calc R U . . .
H91B H 0.066663 0.892870 0.065045 0.101 Uiso 1 1 calc R U . . .
H91C H 0.099739 0.955135 0.083503 0.101 Uiso 1 1 calc R U . . .
C97 C 0.38883(13) 0.4828(4) 0.56212(16) 0.0634(12) Uani 1 1 d . . . . .
C106 C 0.32165(13) 0.7495(4) 0.44900(18) 0.0787(17) Uani 0.886(4) 1 d D U P B 1
F9 F 0.4222(3) 0.8998(8) 0.5517(3) 0.134(4) Uani 0.635(6) 1 d D U P C 1
F2 F 0.4022(2) 0.7398(6) 0.6389(3) 0.111(2) Uani 0.635(6) 1 d D U P C 1
F10 F 0.38150(16) 0.4074(6) 0.50476(19) 0.203(4) Uani 1 1 d . . . . .
C77 C 0.47633(12) 0.9182(5) 0.41701(14) 0.0727(15) Uani 1 1 d . . . . .
F22 F 0.4521(2) 0.7532(7) 0.5038(3) 0.117(3) Uani 0.595(5) 1 d D U P A 1
F12 F 0.39006(16) 0.3129(4) 0.5547(2) 0.184(3) Uani 1 1 d . . . . .
C90 C 0.11396(13) 0.7891(6) 0.06682(15) 0.0826(19) Uani 1 1 d . . . . .
H90A H 0.126619 0.840574 0.064716 0.124 Uiso 1 1 calc R U . . .
H90B H 0.092097 0.783642 0.040615 0.124 Uiso 1 1 calc R U . . .
H90C H 0.125951 0.728224 0.072777 0.124 Uiso 1 1 calc R U . . .
F7 F 0.3727(2) 0.9049(7) 0.5396(3) 0.132(4) Uani 0.635(6) 1 d D U P C 1
C99 C 0.35527(16) 0.4642(4) 0.5545(2) 0.0793(16) Uani 1 1 d . . . . .
C105 C 0.35370(12) 0.7168(5) 0.45462(16) 0.0876(15) Uani 1 1 d D U . . .
C93 C 0.41694(12) 0.8156(4) 0.59863(16) 0.0712(12) Uani 1 1 d D U . . .
C41 C 0.41651(13) 0.6270(5) 0.27451(19) 0.0802(18) Uani 1 1 d . . . . .
H41A H 0.439922 0.617342 0.285080 0.120 Uiso 1 1 calc R U . . .
H41B H 0.411516 0.695893 0.271147 0.120 Uiso 1 1 calc R U . . .
H41C H 0.402453 0.594841 0.247700 0.120 Uiso 1 1 calc R U . . .
F21 F 0.50807(15) 0.5081(6) 0.5467(2) 0.105(2) Uani 0.595(5) 1 d D U P A 1
C100 C 0.41502(17) 0.4868(5) 0.6110(2) 0.0833(17) Uani 1 1 d . . . . .
C80 C 0.49981(14) 0.9228(8) 0.40365(18) 0.127(4) Uani 1 1 d . . . . .
H80A H 0.501190 0.859463 0.393807 0.190 Uiso 1 1 calc R U . . .
H80B H 0.521882 0.942093 0.427166 0.190 Uiso 1 1 calc R U . . .
H80C H 0.491635 0.969788 0.381280 0.190 Uiso 1 1 calc R U . . .
C107 C 0.34724(14) 0.6092(6) 0.43676(17) 0.0927(18) Uani 0.886(4) 1 d D U P B 1
C78 C 0.48078(18) 1.0176(7) 0.4384(2) 0.120(3) Uani 1 1 d . . . . .
H78A H 0.475215 1.069396 0.418562 0.179 Uiso 1 1 calc R U . . .
H78B H 0.503881 1.024637 0.462130 0.179 Uiso 1 1 calc R U . . .
H78C H 0.466034 1.020798 0.447925 0.179 Uiso 1 1 calc R U . . .
C104 C 0.4957(2) 0.6655(8) 0.5890(3) 0.077(2) Uani 0.595(5) 1 d D U P A 1
F8 F 0.4081(3) 0.9918(6) 0.5881(3) 0.137(3) Uani 0.635(6) 1 d D U P C 1
C79 C 0.48433(17) 0.8413(7) 0.4476(2) 0.130(4) Uani 1 1 d . . . . .
H79A H 0.467784 0.841471 0.454366 0.195 Uiso 1 1 calc R U . . .
H79B H 0.506425 0.852773 0.472847 0.195 Uiso 1 1 calc R U . . .
H79C H 0.484063 0.778851 0.435903 0.195 Uiso 1 1 calc R U . . .
C102 C 0.48155(18) 0.5142(7) 0.5482(2) 0.0754(19) Uani 0.595(5) 1 d D U P A 1
C94 C 0.38915(19) 0.7959(6) 0.6051(3) 0.0797(19) Uani 0.635(6) 1 d D U P C 1
C98 C 0.3980(2) 0.4026(7) 0.5460(3) 0.123(3) Uani 1 1 d . . . . .
C103 C 0.4691(2) 0.6702(8) 0.5111(3) 0.092(2) Uani 0.595(5) 1 d D U P A 1
C95 C 0.4485(2) 0.8482(7) 0.6379(3) 0.097(2) Uani 0.635(6) 1 d D U P C 1
C96 C 0.4052(2) 0.9073(6) 0.5697(3) 0.103(3) Uani 0.635(6) 1 d D U P C 1
F36 F 0.37606(18) 0.8627(6) 0.4500(2) 0.193(4) Uani 0.886(4) 1 d D U P B 1
F34 F 0.33434(16) 0.8082(7) 0.39250(17) 0.193(4) Uani 0.886(4) 1 d D U P B 1
F35 F 0.38293(17) 0.7351(8) 0.4231(2) 0.171(3) Uani 0.886(4) 1 d D U P B 1
C108 C 0.36113(18) 0.7806(7) 0.4291(2) 0.141(3) Uani 0.886(4) 1 d D U P B 1
F24 F 0.49918(16) 0.6955(7) 0.5217(2) 0.111(2) Uani 0.595(5) 1 d D U P A 1
F25A F 0.4978(3) 0.5160(9) 0.5933(4) 0.099(3) Uani 0.405(5) 1 d D U P A 2
F27A F 0.5264(4) 0.632(2) 0.5968(7) 0.102(5) Uani 0.405(5) 1 d D U P A 2
F23A F 0.44676(19) 0.7942(8) 0.5126(3) 0.098(4) Uani 0.405(5) 1 d D U P A 2
F26A F 0.4903(5) 0.6459(13) 0.6165(5) 0.056(3) Uani 0.405(5) 1 d D U P A 2
F20A F 0.4527(5) 0.6155(14) 0.4819(5) 0.096(4) Uani 0.405(5) 1 d D U P A 2
F19A F 0.4635(4) 0.4667(12) 0.5228(5) 0.106(3) Uani 0.405(5) 1 d D U P A 2
F21A F 0.5004(2) 0.5789(10) 0.5222(4) 0.114(3) Uani 0.405(5) 1 d D U P A 2
C109 C 0.4975(3) 0.6102(10) 0.5909(3) 0.079(3) Uani 0.405(5) 1 d D U P A 2
C1A C 0.4701(3) 0.5580(10) 0.5150(4) 0.100(3) Uani 0.405(5) 1 d D U P A 2
C1B C 0.4754(2) 0.7483(8) 0.5439(3) 0.075(2) Uani 0.405(5) 1 d D U P A 2
F24A F 0.50017(16) 0.7653(7) 0.5375(2) 0.075(2) Uani 0.405(5) 1 d D U P A 2
F22A F 0.4845(2) 0.7865(9) 0.5814(3) 0.089(3) Uani 0.405(5) 1 d D U P A 2
F6A F 0.4244(5) 0.9361(12) 0.5584(6) 0.122(5) Uani 0.365(6) 1 d D U P C 2
F3A F 0.4448(6) 0.8661(12) 0.6703(6) 0.113(5) Uani 0.365(6) 1 d D U P C 2
F5A F 0.4273(4) 0.9758(12) 0.6036(6) 0.147(5) Uani 0.365(6) 1 d D U P C 2
F9A F 0.3659(4) 0.8659(12) 0.5414(5) 0.116(5) Uani 0.365(6) 1 d D U P C 2
F2A F 0.4645(5) 0.7388(17) 0.6595(9) 0.123(6) Uani 0.365(6) 1 d D U P C 2
F7A F 0.3626(7) 0.7590(15) 0.5779(7) 0.100(5) Uani 0.365(6) 1 d D U P C 2
F8A F 0.3761(4) 0.8989(11) 0.5990(5) 0.109(5) Uani 0.365(6) 1 d D U P C 2
C94A C 0.4366(4) 0.7880(10) 0.6462(4) 0.092(3) Uani 0.365(6) 1 d D U P C 2
C95A C 0.4368(3) 0.8941(11) 0.5951(5) 0.107(3) Uani 0.365(6) 1 d D U P C 2
C96A C 0.3815(3) 0.8309(10) 0.5800(4) 0.092(3) Uani 0.365(6) 1 d D U P C 2
F4A F 0.4695(4) 0.8741(15) 0.6199(6) 0.112(5) Uani 0.365(6) 1 d D U P C 2
F1A F 0.4232(5) 0.7205(13) 0.6568(5) 0.129(5) Uani 0.365(6) 1 d D U P C 2
F30A F 0.3340(7) 0.779(3) 0.4943(8) 0.098(6) Uani 0.114(4) 1 d D U P B 2
F29A F 0.3004(5) 0.806(3) 0.4284(9) 0.101(7) Uani 0.114(4) 1 d D U P B 2
F28A F 0.3489(8) 0.8772(9) 0.4637(11) 0.169(10) Uani 0.114(4) 1 d D U P B 2
C110 C 0.3330(5) 0.7935(14) 0.4592(8) 0.100(5) Uani 0.114(4) 1 d D U P B 2
C1C C 0.3400(6) 0.6103(13) 0.4444(9) 0.105(5) Uani 0.114(4) 1 d D U P B 2
F36A F 0.3920(8) 0.824(3) 0.4602(12) 0.125(5) Uani 0.114(4) 1 d D U P B 2
F34A F 0.3511(9) 0.750(4) 0.3965(11) 0.132(6) Uani 0.114(4) 1 d D U P B 2
F35A F 0.3931(9) 0.677(3) 0.4354(12) 0.111(6) Uani 0.114(4) 1 d D U P B 2
C1D C 0.3747(8) 0.7461(19) 0.4377(11) 0.121(4) Uani 0.114(4) 1 d D U P B 2
F31A F 0.3168(6) 0.637(3) 0.4511(9) 0.094(5) Uani 0.114(4) 1 d D U P B 2
F32A F 0.3292(12) 0.591(5) 0.4047(9) 0.109(7) Uani 0.114(4) 1 d D U P B 2
F33A F 0.3645(8) 0.551(3) 0.4730(10) 0.135(8) Uani 0.114(4) 1 d D U P B 2

loop_
_atom_site_aniso_label
_atom_site_aniso_U_11
_atom_site_aniso_U_22
_atom_site_aniso_U_33
_atom_site_aniso_U_23
_atom_site_aniso_U_13
_atom_site_aniso_U_12
Al1 0.0356(6) 0.0636(8) 0.0362(5) -0.0039(5) 0.0219(5) -0.0083(5)
N1 0.0337(14) 0.0411(17) 0.0307(14) 0.0022(12) 0.0199(12) -0.0013(12)
F25 0.077(6) 0.120(8) 0.066(5) 0.009(5) 0.029(4) -0.013(5)
O3 0.0386(15) 0.091(2) 0.0536(17) -0.0138(16) 0.0257(13) 0.0041(15)
N2 0.0402(15) 0.0331(16) 0.0328(14) 0.0031(11) 0.0249(13) 0.0036(12)
F30 0.064(2) 0.094(3) 0.109(3) 0.012(2) 0.059(2) 0.0085(19)
F27 0.043(3) 0.119(6) 0.056(4) -0.030(3) 0.026(3) -0.017(3)
N3 0.0431(17) 0.0398(17) 0.0402(16) -0.0002(13) 0.0280(14) -0.0021(13)
F14 0.091(2) 0.099(3) 0.107(3) 0.018(2) 0.064(2) 0.016(2)
O2 0.066(2) 0.072(2) 0.0576(18) 0.0123(16) 0.0361(16) -0.0083(17)
N4 0.0390(15) 0.0333(16) 0.0377(15) 0.0015(12) 0.0253(13) 0.0020(12)
O4 0.0425(16) 0.089(3) 0.0512(18) 0.0103(16) 0.0127(14) 0.0007(16)
F29 0.0485(18) 0.082(3) 0.097(3) 0.035(2) 0.0019(17) -0.0076(17)
O1 0.0576(19) 0.104(3) 0.066(2) -0.030(2) 0.0388(17) -0.0073(19)
C6 0.0359(17) 0.0269(17) 0.0326(16) 0.0001(13) 0.0215(14) -0.0007(13)
C18 0.0401(18) 0.0355(19) 0.0342(17) 0.0010(14) 0.0239(15) -0.0042(15)
C7 0.0423(18) 0.0343(18) 0.0302(16) -0.0031(13) 0.0248(15) -0.0066(14)
C1 0.0356(17) 0.0275(17) 0.0324(16) 0.0013(13) 0.0208(14) 0.0011(13)
C11 0.0433(19) 0.040(2) 0.0371(18) -0.0011(15) 0.0278(16) -0.0047(15)
F31 0.0564(18) 0.100(3) 0.0677(19) -0.0125(18) 0.0287(16) -0.0065(17)
C13 0.0378(18) 0.0334(18) 0.0338(17) -0.0001(13) 0.0217(15) -0.0027(14)
C26 0.0444(19) 0.0285(18) 0.0368(17) 0.0011(13) 0.0272(16) 0.0040(14)
C28 0.048(2) 0.0309(18) 0.0371(18) 0.0012(14) 0.0298(16) 0.0048(15)
C2 0.0348(17) 0.0256(17) 0.0366(17) 0.0010(13) 0.0231(15) -0.0004(13)
F17 0.077(2) 0.153(4) 0.075(2) 0.019(2) 0.0256(18) -0.041(2)
C64 0.0387(19) 0.040(2) 0.0426(19) -0.0015(15) 0.0264(16) -0.0022(15)
C59 0.0416(19) 0.0358(19) 0.0442(19) -0.0011(15) 0.0291(17) -0.0008(15)
C12 0.0360(17) 0.0364(19) 0.0338(17) -0.0035(14) 0.0207(15) -0.0072(14)
C25 0.0456(19) 0.0307(18) 0.0318(16) 0.0037(13) 0.0251(15) 0.0043(14)
F13 0.086(2) 0.106(3) 0.108(3) -0.020(2) 0.035(2) -0.027(2)
C4 0.0391(18) 0.0305(18) 0.0323(16) 0.0036(13) 0.0207(15) 0.0036(14)
F23 0.134(6) 0.184(7) 0.031(3) -0.014(4) 0.040(4) -0.062(5)
C63 0.0400(19) 0.0354(19) 0.0446(19) 0.0007(15) 0.0279(16) -0.0011(15)
C29 0.048(2) 0.0317(19) 0.0418(18) 0.0041(14) 0.0321(17) 0.0077(15)
C20 0.045(2) 0.039(2) 0.0428(19) 0.0052(15) 0.0291(17) 0.0076(16)
F1 0.062(3) 0.102(5) 0.163(5) -0.071(4) 0.083(4) -0.033(3)
C3 0.0401(18) 0.0304(18) 0.0329(16) 0.0026(13) 0.0237(15) 0.0024(14)
F15 0.089(2) 0.109(3) 0.167(4) 0.066(3) 0.073(3) 0.001(2)
C19 0.0400(18) 0.0294(18) 0.0389(18) 0.0021(14) 0.0251(16) 0.0030(14)
C60 0.0421(19) 0.0326(19) 0.0416(19) 0.0009(14) 0.0268(16) 0.0013(15)
C5 0.0362(17) 0.0319(18) 0.0339(17) 0.0002(13) 0.0225(15) -0.0017(14)
C24 0.0447(19) 0.0297(18) 0.0393(18) 0.0028(14) 0.0283(16) 0.0050(14)
C8 0.0346(17) 0.043(2) 0.0324(17) -0.0008(14) 0.0196(15) -0.0046(15)
C27 0.0435(19) 0.0329(19) 0.0395(18) 0.0030(14) 0.0274(16) 0.0070(15)
C73 0.049(2) 0.0363(19) 0.0378(18) 0.0035(14) 0.0313(17) 0.0083(15)
C30 0.0444(19) 0.0291(18) 0.0387(18) 0.0023(14) 0.0281(16) 0.0052(14)
C10 0.045(2) 0.041(2) 0.0345(18) -0.0034(15) 0.0254(16) -0.0062(16)
C72 0.0457(19) 0.0303(18) 0.0386(18) 0.0008(14) 0.0287(16) 0.0054(15)
C61 0.0404(19) 0.0340(19) 0.0370(17) -0.0006(14) 0.0220(15) -0.0005(15)
C9 0.0369(18) 0.050(2) 0.0309(17) 0.0010(15) 0.0188(15) -0.0046(16)
C17 0.0423(19) 0.042(2) 0.0370(18) 0.0010(15) 0.0267(16) -0.0022(16)
C71 0.0448(19) 0.0332(19) 0.0394(18) 0.0015(14) 0.0297(16) 0.0029(15)
C14 0.0396(18) 0.0324(18) 0.0330(17) 0.0020(13) 0.0221(15) -0.0017(14)
C62 0.050(2) 0.037(2) 0.0400(19) 0.0008(15) 0.0297(17) 0.0017(16)
F16 0.156(4) 0.152(4) 0.070(2) 0.004(2) 0.071(3) 0.009(3)
C51 0.0418(18) 0.0274(17) 0.0378(17) -0.0003(13) 0.0259(15) 0.0018(14)
C23 0.044(2) 0.036(2) 0.049(2) 0.0062(16) 0.0313(18) 0.0062(16)
C48 0.0368(17) 0.0257(17) 0.0371(17) 0.0014(13) 0.0231(15) -0.0004(13)
C15 0.0377(18) 0.037(2) 0.0345(17) 0.0057(14) 0.0202(15) 0.0007(15)
C52 0.0404(18) 0.0224(16) 0.0386(17) 0.0015(13) 0.0278(15) 0.0030(13)
C76 0.0416(19) 0.0349(19) 0.0445(19) 0.0024(15) 0.0304(17) 0.0038(15)
C53 0.043(2) 0.039(2) 0.0434(19) 0.0010(15) 0.0271(17) -0.0066(16)
C58 0.046(2) 0.041(2) 0.0421(19) 0.0009(16) 0.0289(17) -0.0046(16)
C16 0.0361(18) 0.042(2) 0.0385(18) 0.0035(15) 0.0210(16) -0.0009(15)
C65 0.050(2) 0.0294(18) 0.0394(18) 0.0023(14) 0.0320(17) 0.0051(15)
C50 0.0441(19) 0.0313(18) 0.0367(17) -0.0012(14) 0.0269(16) 0.0015(15)
C31 0.048(2) 0.064(3) 0.0314(18) 0.0012(17) 0.0240(17) -0.0043(19)
F18 0.093(3) 0.119(3) 0.151(4) 0.073(3) 0.056(3) 0.009(2)
C81 0.052(2) 0.046(2) 0.048(2) -0.0019(17) 0.0352(19) 0.0017(17)
C21 0.0385(19) 0.049(2) 0.044(2) 0.0072(17) 0.0213(17) 0.0054(17)
C66 0.046(2) 0.038(2) 0.0354(18) 0.0003(15) 0.0227(16) 0.0019(16)
F26 0.130(7) 0.119(6) 0.089(4) -0.043(4) 0.045(4) -0.046(5)
C49 0.0434(19) 0.0284(18) 0.0412(18) -0.0007(14) 0.0285(16) -0.0005(14)
C22 0.042(2) 0.043(2) 0.048(2) 0.0089(16) 0.0279(18) 0.0080(16)
C43 0.053(2) 0.046(2) 0.0346(18) 0.0004(15) 0.0288(17) 0.0065(17)
C68 0.054(2) 0.0321(19) 0.0398(18) -0.0010(14) 0.0308(17) -0.0031(16)
C67 0.055(2) 0.042(2) 0.0360(18) -0.0030(15) 0.0281(17) -0.0031(17)
C70 0.0427(19) 0.0321(18) 0.0396(18) 0.0001(14) 0.0275(16) 0.0006(15)
C47 0.0437(19) 0.0286(18) 0.0353(17) -0.0003(13) 0.0247(16) -0.0014(14)
C38 0.040(2) 0.050(2) 0.057(2) 0.0045(19) 0.0273(19) -0.0008(17)
C54 0.050(2) 0.058(3) 0.045(2) 0.0032(18) 0.0324(19) -0.0078(19)
C75 0.0429(19) 0.048(2) 0.0401(19) 0.0040(16) 0.0301(17) 0.0076(16)
C35 0.0397(19) 0.046(2) 0.045(2) 0.0082(16) 0.0262(17) 0.0034(16)
C82 0.066(3) 0.060(3) 0.057(2) -0.002(2) 0.047(2) -0.002(2)
C69 0.045(2) 0.037(2) 0.0418(19) 0.0016(15) 0.0296(17) -0.0007(15)
C85 0.066(3) 0.042(2) 0.047(2) -0.0091(17) 0.042(2) -0.0156(19)
F4 0.111(5) 0.114(7) 0.076(4) -0.030(5) 0.032(3) 0.013(5)
C74 0.045(2) 0.043(2) 0.0373(18) 0.0038(15) 0.0266(16) 0.0061(16)
F32 0.099(3) 0.282(8) 0.057(3) -0.029(4) 0.045(2) -0.024(4)
C42 0.049(2) 0.055(3) 0.076(3) 0.008(2) 0.037(2) 0.012(2)
F20 0.084(5) 0.164(7) 0.099(6) -0.092(5) 0.023(4) -0.005(5)
C83 0.064(3) 0.056(3) 0.058(2) 0.003(2) 0.040(2) 0.012(2)
C37 0.050(2) 0.051(3) 0.071(3) 0.000(2) 0.034(2) 0.0041(19)
F6 0.070(3) 0.107(5) 0.127(6) -0.052(4) 0.055(3) -0.036(3)
C89 0.047(2) 0.072(3) 0.0382(19) 0.0010(18) 0.0286(18) 0.005(2)
C56 0.052(2) 0.068(3) 0.043(2) 0.0037(19) 0.0250(19) -0.013(2)
F33 0.059(2) 0.231(5) 0.091(3) -0.067(3) 0.037(2) 0.009(3)
C46 0.068(3) 0.079(3) 0.043(2) 0.016(2) 0.039(2) 0.014(2)
C57 0.048(2) 0.051(2) 0.043(2) 0.0034(17) 0.0260(18) -0.0104(18)
C55 0.060(3) 0.075(3) 0.039(2) 0.000(2) 0.025(2) -0.016(2)
C33 0.072(3) 0.075(3) 0.043(2) 0.013(2) 0.034(2) -0.002(2)
C84 0.060(3) 0.066(3) 0.050(2) -0.007(2) 0.039(2) 0.001(2)
C34 0.075(3) 0.081(4) 0.042(2) -0.015(2) 0.033(2) -0.012(3)
C32 0.067(3) 0.114(4) 0.044(2) 0.000(3) 0.041(2) -0.003(3)
C86 0.097(4) 0.055(3) 0.086(3) -0.018(2) 0.075(3) -0.017(3)
F3 0.104(4) 0.091(5) 0.161(6) -0.047(4) 0.103(5) -0.014(4)
F28 0.090(3) 0.063(3) 0.175(5) 0.022(3) 0.011(3) -0.004(2)
C39 0.042(2) 0.052(3) 0.059(2) 0.0153(19) 0.0305(19) 0.0081(18)
C40 0.044(2) 0.060(3) 0.079(3) -0.004(2) 0.027(2) -0.004(2)
F11 0.112(3) 0.148(4) 0.184(5) 0.000(4) 0.097(4) 0.044(3)
C44 0.070(3) 0.071(3) 0.043(2) 0.020(2) 0.037(2) 0.030(2)
C88 0.122(5) 0.055(3) 0.064(3) -0.001(2) 0.069(3) -0.010(3)
F19 0.076(4) 0.098(5) 0.085(4) 0.007(4) 0.035(3) 0.002(4)
F5 0.101(5) 0.146(7) 0.117(6) -0.077(6) 0.057(5) -0.009(6)
C92 0.057(3) 0.068(3) 0.050(2) 0.002(2) 0.020(2) -0.005(2)
C36 0.040(2) 0.083(3) 0.045(2) 0.019(2) 0.0203(18) 0.009(2)
C87 0.072(3) 0.133(5) 0.063(3) -0.030(3) 0.055(3) -0.031(3)
C45 0.097(4) 0.060(3) 0.043(2) -0.011(2) 0.039(3) -0.013(3)
C101 0.046(2) 0.111(3) 0.058(2) -0.017(2) 0.0341(18) -0.011(2)
C91 0.054(3) 0.082(4) 0.058(3) 0.024(2) 0.027(2) 0.015(2)
C97 0.069(3) 0.051(3) 0.072(3) -0.003(2) 0.041(3) -0.012(2)
C106 0.046(3) 0.076(4) 0.089(3) 0.017(3) 0.023(3) -0.007(2)
F9 0.170(6) 0.128(8) 0.110(5) -0.006(5) 0.082(5) -0.073(6)
F2 0.147(6) 0.119(5) 0.126(6) 0.002(4) 0.112(5) -0.012(5)
F10 0.161(5) 0.304(9) 0.119(4) -0.103(5) 0.063(4) 0.042(5)
C77 0.050(3) 0.112(5) 0.042(2) 0.007(3) 0.017(2) -0.019(3)
F22 0.111(5) 0.120(6) 0.094(4) 0.033(4) 0.042(4) 0.025(4)
F12 0.157(5) 0.081(3) 0.276(8) -0.049(4) 0.100(5) 0.010(3)
C90 0.051(3) 0.153(6) 0.044(2) -0.017(3) 0.027(2) 0.000(3)
F7 0.090(5) 0.086(6) 0.142(6) -0.006(5) 0.019(4) 0.011(4)
C99 0.090(4) 0.064(4) 0.099(4) 0.014(3) 0.063(4) -0.003(3)
C105 0.045(2) 0.158(4) 0.058(2) 0.020(3) 0.029(2) -0.013(3)
C93 0.072(2) 0.078(3) 0.089(3) -0.031(2) 0.061(2) -0.021(2)
C41 0.054(3) 0.110(5) 0.095(4) 0.051(3) 0.053(3) 0.028(3)
F21 0.081(4) 0.143(6) 0.111(4) 0.004(4) 0.066(3) 0.034(4)
C100 0.097(4) 0.075(4) 0.082(4) 0.018(3) 0.054(4) -0.008(3)
C80 0.044(3) 0.260(11) 0.053(3) 0.018(5) 0.012(3) -0.027(5)
C107 0.056(3) 0.167(5) 0.056(3) -0.024(3) 0.031(2) 0.000(3)
C78 0.075(4) 0.152(8) 0.087(5) -0.026(5) 0.018(4) -0.033(5)
C104 0.056(3) 0.111(5) 0.062(3) -0.013(4) 0.032(3) -0.014(4)
F8 0.133(6) 0.082(4) 0.149(6) -0.021(4) 0.051(5) -0.013(5)
C79 0.065(4) 0.182(9) 0.091(5) 0.064(5) 0.013(3) -0.008(5)
C102 0.062(3) 0.117(5) 0.060(3) -0.019(3) 0.042(3) -0.005(3)
C94 0.078(4) 0.086(4) 0.111(4) -0.036(4) 0.075(3) -0.014(3)
C98 0.110(6) 0.108(7) 0.153(8) -0.032(6) 0.077(6) -0.004(5)
C103 0.075(4) 0.133(5) 0.062(4) -0.001(4) 0.035(3) -0.009(4)
C95 0.089(4) 0.104(5) 0.099(4) -0.039(4) 0.054(3) -0.018(4)
C96 0.095(4) 0.081(4) 0.122(5) -0.014(4) 0.054(4) -0.025(4)
F36 0.121(5) 0.196(6) 0.142(5) 0.099(4) 0.001(4) -0.070(4)
F34 0.105(4) 0.313(8) 0.101(3) 0.113(4) 0.023(3) -0.047(5)
F35 0.110(4) 0.303(8) 0.118(4) 0.042(5) 0.076(4) -0.033(5)
C108 0.070(4) 0.228(6) 0.096(4) 0.061(4) 0.030(3) -0.033(4)
F24 0.096(4) 0.161(6) 0.083(4) 0.026(4) 0.054(3) -0.027(4)
F25A 0.049(5) 0.108(7) 0.097(6) 0.014(5) 0.015(4) 0.008(5)
F27A 0.046(5) 0.148(10) 0.089(9) 0.014(8) 0.024(5) -0.005(6)
F23A 0.065(5) 0.103(8) 0.130(7) 0.041(6) 0.058(5) 0.009(5)
F26A 0.047(4) 0.084(6) 0.043(5) -0.014(4) 0.029(4) 0.001(4)
F20A 0.096(6) 0.139(8) 0.058(7) -0.002(6) 0.047(5) -0.003(6)
F19A 0.100(7) 0.132(7) 0.104(7) -0.008(6) 0.068(6) 0.009(6)
F21A 0.080(5) 0.166(7) 0.120(6) -0.047(5) 0.069(4) 0.006(5)
C109 0.054(4) 0.117(5) 0.065(4) -0.017(4) 0.033(3) -0.005(5)
C1A 0.078(4) 0.145(5) 0.076(4) -0.016(4) 0.043(4) -0.002(4)
C1B 0.060(4) 0.115(5) 0.060(4) -0.008(4) 0.040(3) -0.019(4)
F24A 0.060(4) 0.111(6) 0.069(4) -0.006(4) 0.045(3) -0.024(4)
F22A 0.063(5) 0.136(8) 0.099(5) -0.064(5) 0.065(4) -0.040(5)
F6A 0.121(7) 0.084(8) 0.147(7) 0.015(6) 0.067(6) -0.039(6)
F3A 0.112(7) 0.134(9) 0.082(6) -0.044(7) 0.049(5) -0.021(8)
F5A 0.104(7) 0.092(7) 0.175(8) -0.012(6) 0.036(7) -0.040(6)
F9A 0.074(7) 0.097(10) 0.141(7) -0.017(7) 0.039(6) 0.002(7)
F2A 0.120(7) 0.125(10) 0.093(8) -0.011(8) 0.042(6) 0.000(7)
F7A 0.087(7) 0.101(8) 0.150(7) -0.045(7) 0.089(6) -0.028(6)
F8A 0.082(6) 0.091(8) 0.150(9) -0.044(7) 0.063(7) -0.006(6)
C94A 0.095(5) 0.103(5) 0.094(4) -0.033(4) 0.063(4) -0.018(4)
C95A 0.092(5) 0.098(5) 0.121(5) -0.015(5) 0.054(4) -0.034(5)
C96A 0.080(4) 0.086(5) 0.122(5) -0.033(4) 0.065(4) -0.019(4)
F4A 0.063(5) 0.128(10) 0.132(9) -0.030(8) 0.048(6) -0.034(6)
F1A 0.143(9) 0.151(9) 0.109(8) -0.002(7) 0.080(7) -0.024(8)
F30A 0.066(9) 0.098(10) 0.113(9) 0.010(8) 0.040(7) 0.003(9)
F29A 0.048(8) 0.095(10) 0.112(9) 0.017(9) 0.016(8) 0.008(8)
F28A 0.105(11) 0.143(11) 0.151(12) 0.044(10) 0.008(11) -0.016(10)
C110 0.058(6) 0.113(6) 0.098(6) 0.017(6) 0.024(5) -0.001(5)
C1C 0.060(6) 0.171(6) 0.069(6) -0.008(5) 0.029(5) -0.012(5)
F36A 0.053(8) 0.229(11) 0.109(9) 0.038(9) 0.056(7) -0.022(9)
F34A 0.078(9) 0.258(11) 0.071(8) 0.049(9) 0.049(7) -0.023(10)
F35A 0.079(10) 0.202(13) 0.096(10) 0.027(10) 0.077(8) -0.006(9)
C1D 0.067(6) 0.219(7) 0.085(6) 0.044(6) 0.048(5) -0.020(6)
F31A 0.062(7) 0.120(8) 0.087(8) 0.004(7) 0.034(6) -0.011(7)
F32A 0.064(8) 0.186(9) 0.070(8) -0.015(8) 0.034(8) -0.026(9)
F33A 0.081(9) 0.179(10) 0.096(9) -0.019(9) 0.020(9) -0.007(9)

loop_
_atom_type_symbol
_atom_type_description
_atom_type_scat_dispersion_real
_atom_type_scat_dispersion_imag
_atom_type_scat_source
C C 0.0181 0.0091 'International Tables Vol C Tables 4.2.6.8 and 6.1.1.4'
H H 0.0000 0.0000 'International Tables Vol C Tables 4.2.6.8 and 6.1.1.4'
Al Al 0.2130 0.2455 'International Tables Vol C Tables 4.2.6.8 and 6.1.1.4'
F F 0.0727 0.0534 'International Tables Vol C Tables 4.2.6.8 and 6.1.1.4'
N N 0.0311 0.0180 'International Tables Vol C Tables 4.2.6.8 and 6.1.1.4'
O O 0.0492 0.0322 'International Tables Vol C Tables 4.2.6.8 and 6.1.1.4'

loop_
_geom_angle_atom_site_label_1
_geom_angle_atom_site_label_2
_geom_angle_atom_site_label_3
_geom_angle
_geom_angle_site_symmetry_1
_geom_angle_site_symmetry_3
_geom_angle_publ_flag
O3 Al1 O2 110.44(19) . . ?
O3 Al1 O4 111.04(17) . . ?
O3 Al1 O1 109.30(16) . . ?
O2 Al1 O4 106.04(17) . . ?
O2 Al1 O1 110.40(19) . . ?
O1 Al1 O4 109.6(2) . . ?
C6 N1 C7 146.2(3) . . ?
C13 N1 C6 107.2(3) . . ?
C13 N1 C7 106.7(3) . . ?
C101 O3 Al1 155.9(4) . . ?
C2 N2 C19 145.9(3) . . ?
C25 N2 C2 107.3(3) . . ?
C25 N2 C19 106.6(3) . . ?
C59 N3 C48 107.7(3) . . ?
C59 N3 C53 106.7(3) . . ?
C48 N3 C53 145.6(3) . . ?
C97 O2 Al1 148.2(3) . . ?
C71 N4 C52 107.9(3) . . ?
C71 N4 C65 106.7(3) . . ?
C52 N4 C65 145.5(3) . . ?
C105 O4 Al1 152.5(4) . . ?
C93 O1 Al1 152.8(4) . . ?
N1 C6 C5 107.3(3) . . ?
C1 C6 N1 129.2(3) . . ?
C1 C6 C5 123.4(3) . . ?
C13 C18 C12 103.0(3) . . ?
C17 C18 C13 114.3(3) . . ?
C17 C18 C12 142.7(3) . . ?
N1 C7 C12 107.8(3) . . ?
C8 C7 N1 130.7(3) . . ?
C8 C7 C12 121.4(3) . . ?
C6 C1 H1 122.4 . . ?
C6 C1 C2 115.1(3) . . ?
C2 C1 H1 122.4 . . ?
C12 C11 H11 119.7 . . ?
C12 C11 C10 120.5(3) . . ?
C10 C11 H11 119.7 . . ?
N1 C13 C18 115.0(3) . . ?
N1 C13 C14 114.6(3) . . ?
C14 C13 C18 130.3(3) . . ?
C25 C26 C3 103.5(3) . . ?
C25 C26 C27 114.4(3) . . ?
C27 C26 C3 142.0(3) . . ?
C29 C28 C27 121.7(3) . . ?
C29 C28 C43 121.0(3) . . ?
C27 C28 C43 117.2(3) . . ?
N2 C2 C3 107.2(3) . . ?
C1 C2 N2 129.2(3) . . ?
C1 C2 C3 123.6(3) . . ?
C59 C64 C63 113.7(3) . . ?
C59 C64 C58 103.2(3) . . ?
C63 C64 C58 143.0(3) . . ?
N3 C59 C64 114.3(3) . . ?
C60 C59 N3 114.5(3) . . ?
C60 C59 C64 131.1(3) . . ?
C7 C12 C18 107.5(3) . . ?
C11 C12 C18 133.4(3) . . ?
C11 C12 C7 119.1(3) . . ?
C26 C25 N2 114.5(3) . . ?
C30 C25 N2 114.0(3) . . ?
C30 C25 C26 131.4(3) . . ?
C3 C4 H4 120.8 . . ?
C3 C4 C5 118.5(3) . . ?
C5 C4 H4 120.8 . . ?
C64 C63 H63 120.2 . . ?
C64 C63 C62 119.6(3) . . ?
C62 C63 H63 120.2 . . ?
C28 C29 H29 120.0 . . ?
C28 C29 C30 119.9(3) . . ?
C30 C29 H29 120.0 . . ?
C19 C20 H20 121.4 . . ?
C19 C20 C21 117.3(3) . . ?
C21 C20 H20 121.4 . . ?
C2 C3 C26 107.5(3) . . ?
C4 C3 C26 132.6(3) . . ?
C4 C3 C2 119.8(3) . . ?
N2 C19 C24 107.6(3) . . ?
C20 C19 N2 130.2(3) . . ?
C20 C19 C24 122.2(3) . . ?
C59 C60 C61 114.5(3) . . ?
C59 C60 C49 103.8(3) . . ?
C61 C60 C49 141.5(3) . . ?
C6 C5 C14 107.5(3) . . ?
C4 C5 C6 119.5(3) . . ?
C4 C5 C14 133.0(3) . . ?
C19 C24 C30 107.7(3) . . ?
C23 C24 C19 118.5(3) . . ?
C23 C24 C30 133.8(3) . . ?
C7 C8 H8 121.3 . . ?
C7 C8 C9 117.4(3) . . ?
C9 C8 H8 121.3 . . ?
C26 C27 C28 119.0(3) . . ?
C26 C27 H27 120.5 . . ?
C28 C27 H27 120.5 . . ?
C72 C73 H73 120.1 . . ?
C72 C73 C74 119.8(3) . . ?
C74 C73 H73 120.1 . . ?
C25 C30 C29 113.5(3) . . ?
C25 C30 C24 104.0(3) . . ?
C29 C30 C24 142.3(3) . . ?
C11 C10 C9 118.6(3) . . ?
C11 C10 C31 122.9(3) . . ?
C9 C10 C31 118.4(3) . . ?
C73 C72 C51 142.5(3) . . ?
C71 C72 C73 114.0(3) . . ?
C71 C72 C51 103.3(3) . . ?
C60 C61 H61 120.4 . . ?
C60 C61 C62 119.2(3) . . ?
C62 C61 H61 120.4 . . ?
C8 C9 C10 122.7(3) . . ?
C8 C9 H9 118.6 . . ?
C10 C9 H9 118.6 . . ?
C18 C17 H17 120.1 . . ?
C18 C17 C16 119.9(3) . . ?
C16 C17 H17 120.1 . . ?
N4 C71 C76 114.6(3) . . ?
C72 C71 N4 114.2(3) . . ?
C72 C71 C76 131.1(4) . . ?
C13 C14 C5 103.3(3) . . ?
C13 C14 C15 114.1(3) . . ?
C15 C14 C5 142.6(3) . . ?
C63 C62 C81 116.8(3) . . ?
C61 C62 C63 121.7(3) . . ?
C61 C62 C81 121.4(3) . . ?
C52 C51 C72 107.7(3) . . ?
C50 C51 C72 132.7(3) . . ?
C50 C51 C52 119.6(3) . . ?
C24 C23 H23 119.5 . . ?
C24 C23 C22 121.0(3) . . ?
C22 C23 H23 119.5 . . ?
N3 C48 C49 106.3(3) . . ?
C47 C48 N3 130.5(3) . . ?
C47 C48 C49 123.2(3) . . ?
C14 C15 H15 120.1 . . ?
C14 C15 C16 119.7(3) . . ?
C16 C15 H15 120.1 . . ?
N4 C52 C51 106.9(3) . . ?
N4 C52 C47 130.2(3) . . ?
C47 C52 C51 122.9(3) . . ?
C71 C76 C70 103.1(3) . . ?
C71 C76 C75 113.7(3) . . ?
C75 C76 C70 143.2(3) . . ?
N3 C53 C58 107.6(3) . . ?
C54 C53 N3 130.9(3) . . ?
C54 C53 C58 121.5(4) . . ?
C53 C58 C64 108.2(3) . . ?
C57 C58 C64 133.3(3) . . ?
C57 C58 C53 118.4(3) . . ?
C17 C16 C35 116.9(3) . . ?
C15 C16 C17 121.7(3) . . ?
C15 C16 C35 121.4(3) . . ?
N4 C65 C70 107.4(3) . . ?
C66 C65 N4 131.6(3) . . ?
C66 C65 C70 121.0(3) . . ?
C51 C50 H50 120.6 . . ?
C51 C50 C49 118.7(3) . . ?
C49 C50 H50 120.6 . . ?
C10 C31 C33 110.3(3) . . ?
C10 C31 C34 107.8(3) . . ?
C10 C31 C32 111.4(3) . . ?
C33 C31 C34 110.1(4) . . ?
C33 C31 C32 110.1(4) . . ?
C32 C31 C34 107.1(4) . . ?
C82 C81 C62 109.3(3) . . ?
C82 C81 C83 109.4(4) . . ?
C83 C81 C62 109.1(3) . . ?
C84 C81 C62 112.1(3) . . ?
C84 C81 C82 108.6(3) . . ?
C84 C81 C83 108.4(4) . . ?
C20 C21 H21 118.3 . . ?
C20 C21 C22 123.3(4) . . ?
C22 C21 H21 118.3 . . ?
C65 C66 H66 120.6 . . ?
C67 C66 C65 118.8(4) . . ?
C67 C66 H66 120.6 . . ?
C48 C49 C60 107.6(3) . . ?
C50 C49 C60 132.6(3) . . ?
C50 C49 C48 119.8(3) . . ?
C23 C22 C21 117.6(3) . . ?
C23 C22 C39 122.7(3) . . ?
C21 C22 C39 119.6(3) . . ?
C46 C43 C28 111.9(3) . . ?
C44 C43 C28 110.6(3) . . ?
C44 C43 C46 106.7(4) . . ?
C45 C43 C28 108.6(3) . . ?
C45 C43 C46 109.0(4) . . ?
C45 C43 C44 110.0(4) . . ?
C67 C68 C85 118.9(3) . . ?
C69 C68 C67 118.2(3) . . ?
C69 C68 C85 122.8(3) . . ?
C66 C67 C68 122.3(3) . . ?
C66 C67 H67 118.8 . . ?
C68 C67 H67 118.8 . . ?
C65 C70 C76 108.2(3) . . ?
C69 C70 C76 133.3(3) . . ?
C69 C70 C65 118.5(3) . . ?
C48 C47 C52 115.7(3) . . ?
C48 C47 H47 122.1 . . ?
C52 C47 H47 122.1 . . ?
H38A C38 H38B 109.5 . . ?
H38A C38 H38C 109.5 . . ?
H38B C38 H38C 109.5 . . ?
C35 C38 H38A 109.5 . . ?
C35 C38 H38B 109.5 . . ?
C35 C38 H38C 109.5 . . ?
C53 C54 H54 121.4 . . ?
C55 C54 C53 117.2(4) . . ?
C55 C54 H54 121.4 . . ?
C76 C75 H75 119.8 . . ?
C76 C75 C74 120.5(3) . . ?
C74 C75 H75 119.8 . . ?
C16 C35 C38 109.9(3) . . ?
C37 C35 C16 110.2(3) . . ?
C37 C35 C38 108.4(3) . . ?
C36 C35 C16 112.3(3) . . ?
C36 C35 C38 107.5(3) . . ?
C36 C35 C37 108.4(4) . . ?
C81 C82 H82A 109.5 . . ?
C81 C82 H82B 109.5 . . ?
C81 C82 H82C 109.5 . . ?
H82A C82 H82B 109.5 . . ?
H82A C82 H82C 109.5 . . ?
H82B C82 H82C 109.5 . . ?
C68 C69 H69 119.5 . . ?
C70 C69 C68 121.1(3) . . ?
C70 C69 H69 119.5 . . ?
C86 C85 C68 108.9(3) . . ?
C86 C85 C88 109.2(4) . . ?
C88 C85 C68 109.7(4) . . ?
C87 C85 C68 111.7(3) . . ?
C87 C85 C86 108.5(4) . . ?
C87 C85 C88 108.9(4) . . ?
C73 C74 C89 120.2(3) . . ?
C75 C74 C73 120.9(3) . . ?
C75 C74 C89 118.9(3) . . ?
H42A C42 H42B 109.5 . . ?
H42A C42 H42C 109.5 . . ?
H42B C42 H42C 109.5 . . ?
C39 C42 H42A 109.5 . . ?
C39 C42 H42B 109.5 . . ?
C39 C42 H42C 109.5 . . ?
C81 C83 H83A 109.5 . . ?
C81 C83 H83B 109.5 . . ?
C81 C83 H83C 109.5 . . ?
H83A C83 H83B 109.5 . . ?
H83A C83 H83C 109.5 . . ?
H83B C83 H83C 109.5 . . ?
C35 C37 H37A 109.5 . . ?
C35 C37 H37B 109.5 . . ?
C35 C37 H37C 109.5 . . ?
H37A C37 H37B 109.5 . . ?
H37A C37 H37C 109.5 . . ?
H37B C37 H37C 109.5 . . ?
C92 C89 C74 110.3(3) . . ?
C92 C89 C91 107.9(4) . . ?
C91 C89 C74 108.9(4) . . ?
C90 C89 C74 112.7(3) . . ?
C90 C89 C92 109.2(4) . . ?
C90 C89 C91 107.6(4) . . ?
C57 C56 C77 121.5(4) . . ?
C55 C56 C57 118.5(4) . . ?
C55 C56 C77 120.0(4) . . ?
C43 C46 H46A 109.5 . . ?
C43 C46 H46B 109.5 . . ?
C43 C46 H46C 109.5 . . ?
H46A C46 H46B 109.5 . . ?
H46A C46 H46C 109.5 . . ?
H46B C46 H46C 109.5 . . ?
C58 C57 C56 120.8(4) . . ?
C58 C57 H57 119.6 . . ?
C56 C57 H57 119.6 . . ?
C54 C55 C56 123.5(4) . . ?
C54 C55 H55 118.3 . . ?
C56 C55 H55 118.3 . . ?
C31 C33 H33A 109.5 . . ?
C31 C33 H33B 109.5 . . ?
C31 C33 H33C 109.5 . . ?
H33A C33 H33B 109.5 . . ?
H33A C33 H33C 109.5 . . ?
H33B C33 H33C 109.5 . . ?
C81 C84 H84A 109.5 . . ?
C81 C84 H84B 109.5 . . ?
C81 C84 H84C 109.5 . . ?
H84A C84 H84B 109.5 . . ?
H84A C84 H84C 109.5 . . ?
H84B C84 H84C 109.5 . . ?
C31 C34 H34A 109.5 . . ?
C31 C34 H34B 109.5 . . ?
C31 C34 H34C 109.5 . . ?
H34A C34 H34B 109.5 . . ?
H34A C34 H34C 109.5 . . ?
H34B C34 H34C 109.5 . . ?
C31 C32 H32A 109.5 . . ?
C31 C32 H32B 109.5 . . ?
C31 C32 H32C 109.5 . . ?
H32A C32 H32B 109.5 . . ?
H32A C32 H32C 109.5 . . ?
H32B C32 H32C 109.5 . . ?
C85 C86 H86A 109.5 . . ?
C85 C86 H86B 109.5 . . ?
C85 C86 H86C 109.5 . . ?
H86A C86 H86B 109.5 . . ?
H86A C86 H86C 109.5 . . ?
H86B C86 H86C 109.5 . . ?
C22 C39 C41 111.9(3) . . ?
C42 C39 C22 108.2(3) . . ?
C42 C39 C40 109.2(4) . . ?
C42 C39 C41 107.2(4) . . ?
C40 C39 C22 111.5(4) . . ?
C40 C39 C41 108.8(4) . . ?
C39 C40 H40A 109.5 . . ?
C39 C40 H40B 109.5 . . ?
C39 C40 H40C 109.5 . . ?
H40A C40 H40B 109.5 . . ?
H40A C40 H40C 109.5 . . ?
H40B C40 H40C 109.5 . . ?
C43 C44 H44A 109.5 . . ?
C43 C44 H44B 109.5 . . ?
C43 C44 H44C 109.5 . . ?
H44A C44 H44B 109.5 . . ?
H44A C44 H44C 109.5 . . ?
H44B C44 H44C 109.5 . . ?
C85 C88 H88A 109.5 . . ?
C85 C88 H88B 109.5 . . ?
C85 C88 H88C 109.5 . . ?
H88A C88 H88B 109.5 . . ?
H88A C88 H88C 109.5 . . ?
H88B C88 H88C 109.5 . . ?
C89 C92 H92A 109.5 . . ?
C89 C92 H92B 109.5 . . ?
C89 C92 H92C 109.5 . . ?
H92A C92 H92B 109.5 . . ?
H92A C92 H92C 109.5 . . ?
H92B C92 H92C 109.5 . . ?
C35 C36 H36A 109.5 . . ?
C35 C36 H36B 109.5 . . ?
C35 C36 H36C 109.5 . . ?
H36A C36 H36B 109.5 . . ?
H36A C36 H36C 109.5 . . ?
H36B C36 H36C 109.5 . . ?
C85 C87 H87A 109.5 . . ?
C85 C87 H87B 109.5 . . ?
C85 C87 H87C 109.5 . . ?
H87A C87 H87B 109.5 . . ?
H87A C87 H87C 109.5 . . ?
H87B C87 H87C 109.5 . . ?
C43 C45 H45A 109.5 . . ?
C43 C45 H45B 109.5 . . ?
C43 C45 H45C 109.5 . . ?
H45A C45 H45B 109.5 . . ?
H45A C45 H45C 109.5 . . ?
H45B C45 H45C 109.5 . . ?
O3 C101 C104 110.2(5) . . ?
O3 C101 C102 105.1(4) . . ?
O3 C101 C103 115.9(5) . . ?
O3 C101 C109 110.2(6) . . ?
O3 C101 C1A 109.4(5) . . ?
O3 C101 C1B 104.5(5) . . ?
C104 C101 C102 101.8(6) . . ?
C103 C101 C104 117.1(6) . . ?
C103 C101 C102 104.7(5) . . ?
C109 C101 C1A 113.0(8) . . ?
C109 C101 C1B 98.4(7) . . ?
C1A C101 C1B 120.6(7) . . ?
C89 C91 H91A 109.5 . . ?
C89 C91 H91B 109.5 . . ?
C89 C91 H91C 109.5 . . ?
H91A C91 H91B 109.5 . . ?
H91A C91 H91C 109.5 . . ?
H91B C91 H91C 109.5 . . ?
O2 C97 C99 107.0(4) . . ?
O2 C97 C100 110.4(4) . . ?
O2 C97 C98 114.4(6) . . ?
C99 C97 C100 106.7(5) . . ?
C98 C97 C99 110.0(5) . . ?
C98 C97 C100 108.1(6) . . ?
F30 C106 F29 108.8(5) . . ?
F30 C106 F28 107.9(6) . . ?
F30 C106 C105 113.2(5) . . ?
F29 C106 F28 103.8(5) . . ?
F29 C106 C105 113.8(5) . . ?
F28 C106 C105 108.9(5) . . ?
C56 C77 C78 107.6(5) . . ?
C80 C77 C56 113.0(4) . . ?
C80 C77 C78 104.2(6) . . ?
C79 C77 C56 109.6(5) . . ?
C79 C77 C80 113.9(6) . . ?
C79 C77 C78 108.1(6) . . ?
C89 C90 H90A 109.5 . . ?
C89 C90 H90B 109.5 . . ?
C89 C90 H90C 109.5 . . ?
H90A C90 H90B 109.5 . . ?
H90A C90 H90C 109.5 . . ?
H90B C90 H90C 109.5 . . ?
F14 C99 F13 103.5(5) . . ?
F14 C99 C97 113.7(5) . . ?
F13 C99 C97 109.2(5) . . ?
F15 C99 F14 106.2(5) . . ?
F15 C99 F13 107.0(5) . . ?
F15 C99 C97 116.4(5) . . ?
O4 C105 C106 110.3(5) . . ?
O4 C105 C107 110.4(5) . . ?
O4 C105 C108 111.4(5) . . ?
O4 C105 C110 94.5(10) . . ?
O4 C105 C1C 106.5(11) . . ?
O4 C105 C1D 96.5(14) . . ?
C106 C105 C107 106.4(4) . . ?
C106 C105 C108 109.6(5) . . ?
C108 C105 C107 108.6(6) . . ?
C110 C105 C1C 117.7(9) . . ?
C110 C105 C1D 119.8(11) . . ?
C1D C105 C1C 115.0(10) . . ?
O1 C93 C94 111.3(5) . . ?
O1 C93 C95 114.1(5) . . ?
O1 C93 C96 110.1(5) . . ?
O1 C93 C94A 105.7(7) . . ?
O1 C93 C95A 102.3(8) . . ?
O1 C93 C96A 109.6(6) . . ?
C94 C93 C96 105.3(6) . . ?
C95 C93 C94 111.8(6) . . ?
C95 C93 C96 103.6(6) . . ?
C95A C93 C94A 106.7(7) . . ?
C96A C93 C94A 112.4(7) . . ?
C96A C93 C95A 119.0(8) . . ?
C39 C41 H41A 109.5 . . ?
C39 C41 H41B 109.5 . . ?
C39 C41 H41C 109.5 . . ?
H41A C41 H41B 109.5 . . ?
H41A C41 H41C 109.5 . . ?
H41B C41 H41C 109.5 . . ?
F17 C100 F16 109.1(6) . . ?
F17 C100 F18 108.1(6) . . ?
F17 C100 C97 109.8(4) . . ?
F16 C100 F18 107.4(5) . . ?
F16 C100 C97 109.4(5) . . ?
F18 C100 C97 113.0(5) . . ?
C77 C80 H80A 109.5 . . ?
C77 C80 H80B 109.5 . . ?
C77 C80 H80C 109.5 . . ?
H80A C80 H80B 109.5 . . ?
H80A C80 H80C 109.5 . . ?
H80B C80 H80C 109.5 . . ?
F31 C107 C105 110.8(4) . . ?
F32 C107 F31 109.5(6) . . ?
F32 C107 C105 111.2(7) . . ?
F33 C107 F31 107.5(6) . . ?
F33 C107 F32 108.9(6) . . ?
F33 C107 C105 108.9(5) . . ?
C77 C78 H78A 109.5 . . ?
C77 C78 H78B 109.5 . . ?
C77 C78 H78C 109.5 . . ?
H78A C78 H78B 109.5 . . ?
H78A C78 H78C 109.5 . . ?
H78B C78 H78C 109.5 . . ?
F25 C104 C101 113.0(11) . . ?
F27 C104 F25 101.0(12) . . ?
F27 C104 C101 117.5(8) . . ?
F26 C104 F25 121.0(11) . . ?
F26 C104 F27 99.4(11) . . ?
F26 C104 C101 104.8(7) . . ?
C77 C79 H79A 109.5 . . ?
C77 C79 H79B 109.5 . . ?
C77 C79 H79C 109.5 . . ?
H79A C79 H79B 109.5 . . ?
H79A C79 H79C 109.5 . . ?
H79B C79 H79C 109.5 . . ?
F20 C102 C101 100.4(7) . . ?
F19 C102 F20 116.4(10) . . ?
F19 C102 C101 113.9(6) . . ?
F19 C102 F21 107.4(8) . . ?
F21 C102 F20 106.5(9) . . ?
F21 C102 C101 112.0(7) . . ?
F1 C94 F2 108.3(10) . . ?
F1 C94 C93 109.2(8) . . ?
F3 C94 F1 113.7(10) . . ?
F3 C94 F2 99.8(8) . . ?
F3 C94 C93 117.8(7) . . ?
F2 C94 C93 107.1(6) . . ?
F11 C98 C97 111.2(7) . . ?
F11 C98 F12 107.2(8) . . ?
F10 C98 F11 108.7(8) . . ?
F10 C98 C97 111.0(8) . . ?
F10 C98 F12 106.2(8) . . ?
F12 C98 C97 112.3(8) . . ?
F23 C103 C101 121.4(10) . . ?
F23 C103 F22 103.1(11) . . ?
F23 C103 F24 109.1(11) . . ?
F22 C103 C101 102.7(7) . . ?
F24 C103 C101 112.6(7) . . ?
F24 C103 F22 106.0(9) . . ?
F4 C95 F6 109.0(11) . . ?
F4 C95 F5 109.0(10) . . ?
F4 C95 C93 108.1(9) . . ?
F6 C95 F5 105.9(10) . . ?
F6 C95 C93 113.0(8) . . ?
F5 C95 C93 111.7(8) . . ?
F9 C96 C93 103.2(8) . . ?
F7 C96 F9 107.7(12) . . ?
F7 C96 C93 112.4(8) . . ?
F7 C96 F8 102.1(9) . . ?
F8 C96 F9 115.6(10) . . ?
F8 C96 C93 116.0(8) . . ?
F36 C108 C105 110.0(7) . . ?
F36 C108 F35 106.9(8) . . ?
F34 C108 C105 114.7(6) . . ?
F34 C108 F36 105.7(8) . . ?
F34 C108 F35 109.6(8) . . ?
F35 C108 C105 109.7(7) . . ?
F25A C109 C101 102.4(9) . . ?
F25A C109 F27A 104.5(16) . . ?
F25A C109 F26A 108.5(14) . . ?
F27A C109 C101 109.3(13) . . ?
F27A C109 F26A 119.0(16) . . ?
F26A C109 C101 111.6(12) . . ?
F20A C1A C101 95.0(11) . . ?
F20A C1A F19A 131.3(16) . . ?
F20A C1A F21A 95.5(14) . . ?
F19A C1A C101 107.3(12) . . ?
F21A C1A C101 101.4(8) . . ?
F21A C1A F19A 120.5(14) . . ?
F23A C1B C101 112.0(7) . . ?
F24A C1B C101 111.1(7) . . ?
F24A C1B F23A 107.9(7) . . ?
F22A C1B C101 107.4(8) . . ?
F22A C1B F23A 108.7(8) . . ?
F22A C1B F24A 109.7(7) . . ?
F3A C94A C93 111.8(13) . . ?
F2A C94A C93 112.8(16) . . ?
F2A C94A F3A 107.8(18) . . ?
F1A C94A C93 117.2(12) . . ?
F1A C94A F3A 110.9(16) . . ?
F1A C94A F2A 95(2) . . ?
F6A C95A C93 119.2(12) . . ?
F6A C95A F4A 119.6(18) . . ?
F5A C95A C93 105.3(12) . . ?
F5A C95A F6A 83.4(16) . . ?
F5A C95A F4A 115.7(16) . . ?
F4A C95A C93 110.0(13) . . ?
F9A C96A C93 111.9(13) . . ?
F7A C96A C93 120.2(18) . . ?
F7A C96A F9A 105.8(13) . . ?
F8A C96A C93 112.3(12) . . ?
F8A C96A F9A 102.0(12) . . ?
F8A C96A F7A 102.7(12) . . ?
F30A C110 C105 111(2) . . ?
F29A C110 C105 120(2) . . ?
F29A C110 F30A 105.8(15) . . ?
F28A C110 C105 104.1(12) . . ?
F28A C110 F30A 107.4(16) . . ?
F28A C110 F29A 107.4(16) . . ?
F31A C1C C105 88.3(17) . . ?
F31A C1C F32A 116.9(15) . . ?
F31A C1C F33A 116.7(15) . . ?
F32A C1C C105 108(4) . . ?
F32A C1C F33A 114.8(15) . . ?
F33A C1C C105 108(3) . . ?
F36A C1D C105 104.5(19) . . ?
F36A C1D F34A 123(4) . . ?
F36A C1D F35A 115(3) . . ?
F34A C1D C105 101(2) . . ?
F34A C1D F35A 96(3) . . ?
F35A C1D C105 117(2) . . ?

loop_
_geom_bond_atom_site_label_1
_geom_bond_atom_site_label_2
_geom_bond_distance
_geom_bond_site_symmetry_2
_geom_bond_publ_flag
Al1 O3 1.693(3) . ?
Al1 O2 1.702(3) . ?
Al1 O4 1.715(3) . ?
Al1 O1 1.710(3) . ?
N1 C6 1.389(4) . ?
N1 C7 1.412(4) . ?
N1 C13 1.352(5) . ?
F25 C104 1.334(9) . ?
O3 C101 1.335(5) . ?
N2 C2 1.397(4) . ?
N2 C25 1.378(4) . ?
N2 C19 1.419(5) . ?
F30 C106 1.291(6) . ?
F27 C104 1.324(9) . ?
N3 C59 1.371(4) . ?
N3 C48 1.396(5) . ?
N3 C53 1.410(5) . ?
F14 C99 1.324(7) . ?
O2 C97 1.358(6) . ?
N4 C71 1.374(5) . ?
N4 C52 1.377(4) . ?
N4 C65 1.413(4) . ?
O4 C105 1.332(6) . ?
F29 C106 1.332(6) . ?
O1 C93 1.329(6) . ?
C6 C1 1.386(5) . ?
C6 C5 1.449(5) . ?
C18 C13 1.382(5) . ?
C18 C12 1.477(5) . ?
C18 C17 1.380(5) . ?
C7 C12 1.429(5) . ?
C7 C8 1.379(5) . ?
C1 H1 0.9500 . ?
C1 C2 1.388(5) . ?
C11 H11 0.9500 . ?
C11 C12 1.381(5) . ?
C11 C10 1.389(5) . ?
F31 C107 1.349(7) . ?
C13 C14 1.382(5) . ?
C26 C25 1.370(5) . ?
C26 C3 1.479(4) . ?
C26 C27 1.392(5) . ?
C28 C29 1.405(5) . ?
C28 C27 1.430(5) . ?
C28 C43 1.540(5) . ?
C2 C3 1.450(5) . ?
F17 C100 1.295(7) . ?
C64 C59 1.379(5) . ?
C64 C63 1.392(5) . ?
C64 C58 1.471(5) . ?
C59 C60 1.357(5) . ?
C25 C30 1.367(5) . ?
F13 C99 1.360(7) . ?
C4 H4 0.9500 . ?
C4 C3 1.384(5) . ?
C4 C5 1.405(5) . ?
F23 C103 1.320(9) . ?
C63 H63 0.9500 . ?
C63 C62 1.425(5) . ?
C29 H29 0.9500 . ?
C29 C30 1.405(5) . ?
C20 H20 0.9500 . ?
C20 C19 1.379(5) . ?
C20 C21 1.382(5) . ?
F1 C94 1.324(9) . ?
F15 C99 1.315(6) . ?
C19 C24 1.424(5) . ?
C60 C61 1.401(5) . ?
C60 C49 1.466(5) . ?
C5 C14 1.452(5) . ?
C24 C30 1.478(5) . ?
C24 C23 1.387(5) . ?
C8 H8 0.9500 . ?
C8 C9 1.391(5) . ?
C27 H27 0.9500 . ?
C73 H73 0.9500 . ?
C73 C72 1.398(5) . ?
C73 C74 1.426(5) . ?
C10 C9 1.402(5) . ?
C10 C31 1.532(5) . ?
C72 C71 1.369(5) . ?
C72 C51 1.464(5) . ?
C61 H61 0.9500 . ?
C61 C62 1.411(5) . ?
C9 H9 0.9500 . ?
C17 H17 0.9500 . ?
C17 C16 1.433(5) . ?
C71 C76 1.377(5) . ?
C14 C15 1.401(5) . ?
C62 C81 1.545(5) . ?
F16 C100 1.322(8) . ?
C51 C52 1.457(5) . ?
C51 C50 1.389(5) . ?
C23 H23 0.9500 . ?
C23 C22 1.401(5) . ?
C48 C49 1.458(5) . ?
C48 C47 1.372(5) . ?
C15 H15 0.9500 . ?
C15 C16 1.404(5) . ?
C52 C47 1.397(5) . ?
C76 C70 1.475(5) . ?
C76 C75 1.392(5) . ?
C53 C58 1.425(5) . ?
C53 C54 1.402(5) . ?
C58 C57 1.390(6) . ?
C16 C35 1.537(5) . ?
C65 C66 1.383(5) . ?
C65 C70 1.432(5) . ?
C50 H50 0.9500 . ?
C50 C49 1.391(5) . ?
C31 C33 1.532(7) . ?
C31 C34 1.544(6) . ?
C31 C32 1.534(6) . ?
F18 C100 1.326(7) . ?
C81 C82 1.533(6) . ?
C81 C83 1.536(6) . ?
C81 C84 1.529(6) . ?
C21 H21 0.9500 . ?
C21 C22 1.411(5) . ?
C66 H66 0.9500 . ?
C66 C67 1.376(5) . ?
F26 C104 1.324(9) . ?
C22 C39 1.534(5) . ?
C43 C46 1.538(6) . ?
C43 C44 1.530(6) . ?
C43 C45 1.522(6) . ?
C68 C67 1.406(6) . ?
C68 C69 1.401(5) . ?
C68 C85 1.540(5) . ?
C67 H67 0.9500 . ?
C70 C69 1.388(5) . ?
C47 H47 0.9500 . ?
C38 H38A 0.9800 . ?
C38 H38B 0.9800 . ?
C38 H38C 0.9800 . ?
C38 C35 1.540(6) . ?
C54 H54 0.9500 . ?
C54 C55 1.377(6) . ?
C75 H75 0.9500 . ?
C75 C74 1.414(5) . ?
C35 C37 1.533(6) . ?
C35 C36 1.530(5) . ?
C82 H82A 0.9800 . ?
C82 H82B 0.9800 . ?
C82 H82C 0.9800 . ?
C69 H69 0.9500 . ?
C85 C86 1.519(6) . ?
C85 C88 1.525(6) . ?
C85 C87 1.517(7) . ?
F4 C95 1.342(9) . ?
C74 C89 1.541(5) . ?
F32 C107 1.326(6) . ?
C42 H42A 0.9800 . ?
C42 H42B 0.9800 . ?
C42 H42C 0.9800 . ?
C42 C39 1.527(6) . ?
F20 C102 1.392(8) . ?
C83 H83A 0.9800 . ?
C83 H83B 0.9800 . ?
C83 H83C 0.9800 . ?
C37 H37A 0.9800 . ?
C37 H37B 0.9800 . ?
C37 H37C 0.9800 . ?
F6 C95 1.349(9) . ?
C89 C92 1.531(7) . ?
C89 C91 1.537(7) . ?
C89 C90 1.516(6) . ?
C56 C57 1.400(6) . ?
C56 C55 1.391(7) . ?
C56 C77 1.541(6) . ?
F33 C107 1.318(6) . ?
C46 H46A 0.9800 . ?
C46 H46B 0.9800 . ?
C46 H46C 0.9800 . ?
C57 H57 0.9500 . ?
C55 H55 0.9500 . ?
C33 H33A 0.9800 . ?
C33 H33B 0.9800 . ?
C33 H33C 0.9800 . ?
C84 H84A 0.9800 . ?
C84 H84B 0.9800 . ?
C84 H84C 0.9800 . ?
C34 H34A 0.9800 . ?
C34 H34B 0.9800 . ?
C34 H34C 0.9800 . ?
C32 H32A 0.9800 . ?
C32 H32B 0.9800 . ?
C32 H32C 0.9800 . ?
C86 H86A 0.9800 . ?
C86 H86B 0.9800 . ?
C86 H86C 0.9800 . ?
F3 C94 1.296(7) . ?
F28 C106 1.360(6) . ?
C39 C40 1.527(7) . ?
C39 C41 1.535(6) . ?
C40 H40A 0.9800 . ?
C40 H40B 0.9800 . ?
C40 H40C 0.9800 . ?
F11 C98 1.354(10) . ?
C44 H44A 0.9800 . ?
C44 H44B 0.9800 . ?
C44 H44C 0.9800 . ?
C88 H88A 0.9800 . ?
C88 H88B 0.9800 . ?
C88 H88C 0.9800 . ?
F19 C102 1.322(8) . ?
F5 C95 1.360(8) . ?
C92 H92A 0.9800 . ?
C92 H92B 0.9800 . ?
C92 H92C 0.9800 . ?
C36 H36A 0.9800 . ?
C36 H36B 0.9800 . ?
C36 H36C 0.9800 . ?
C87 H87A 0.9800 . ?
C87 H87B 0.9800 . ?
C87 H87C 0.9800 . ?
C45 H45A 0.9800 . ?
C45 H45B 0.9800 . ?
C45 H45C 0.9800 . ?
C101 C104 1.530(9) . ?
C101 C102 1.682(10) . ?
C101 C103 1.459(9) . ?
C101 C109 1.533(12) . ?
C101 C1A 1.564(12) . ?
C101 C1B 1.702(11) . ?
C91 H91A 0.9800 . ?
C91 H91B 0.9800 . ?
C91 H91C 0.9800 . ?
C97 C99 1.512(8) . ?
C97 C100 1.594(8) . ?
C97 C98 1.471(10) . ?
C106 C105 1.520(7) . ?
F9 C96 1.364(9) . ?
F2 C94 1.348(8) . ?
F10 C98 1.338(11) . ?
C77 C80 1.505(8) . ?
C77 C78 1.568(11) . ?
C77 C79 1.487(9) . ?
F22 C103 1.356(9) . ?
F12 C98 1.405(12) . ?
C90 H90A 0.9800 . ?
C90 H90B 0.9800 . ?
C90 H90C 0.9800 . ?
F7 C96 1.340(9) . ?
C105 C107 1.609(9) . ?
C105 C108 1.526(8) . ?
C105 C110 1.549(16) . ?
C105 C1C 1.583(16) . ?
C105 C1D 1.555(16) . ?
C93 C94 1.538(8) . ?
C93 C95 1.506(9) . ?
C93 C96 1.584(10) . ?
C93 C94A 1.587(12) . ?
C93 C95A 1.517(12) . ?
C93 C96A 1.465(12) . ?
C41 H41A 0.9800 . ?
C41 H41B 0.9800 . ?
C41 H41C 0.9800 . ?
F21 C102 1.330(7) . ?
C80 H80A 0.9800 . ?
C80 H80B 0.9800 . ?
C80 H80C 0.9800 . ?
C78 H78A 0.9800 . ?
C78 H78B 0.9800 . ?
C78 H78C 0.9800 . ?
F8 C96 1.344(8) . ?
C79 H79A 0.9800 . ?
C79 H79B 0.9800 . ?
C79 H79C 0.9800 . ?
C103 F24 1.326(8) . ?
F36 C108 1.354(8) . ?
F34 C108 1.339(7) . ?
F35 C108 1.366(8) . ?
F25A C109 1.315(10) . ?
F27A C109 1.329(10) . ?
F23A C1B 1.390(9) . ?
F26A C109 1.330(9) . ?
F20A C1A 1.341(10) . ?
F19A C1A 1.388(10) . ?
F21A C1A 1.368(9) . ?
C1B F24A 1.384(8) . ?
C1B F22A 1.378(8) . ?
F6A C95A 1.340(10) . ?
F3A C94A 1.343(10) . ?
F5A C95A 1.338(10) . ?
F9A C96A 1.343(10) . ?
F2A C94A 1.341(10) . ?
F7A C96A 1.333(10) . ?
F8A C96A 1.321(9) . ?
C94A F1A 1.337(10) . ?
C95A F4A 1.349(10) . ?
F30A C110 1.360(10) . ?
F29A C110 1.360(10) . ?
F28A C110 1.358(10) . ?
C1C F31A 1.352(10) . ?
C1C F32A 1.356(10) . ?
C1C F33A 1.358(10) . ?
F36A C1D 1.348(10) . ?
F34A C1D 1.351(10) . ?
F35A C1D 1.356(10) . ?

loop_
_geom_torsion_atom_site_label_1
_geom_torsion_atom_site_label_2
_geom_torsion_atom_site_label_3
_geom_torsion_atom_site_label_4
_geom_torsion
_geom_torsion_site_symmetry_1
_geom_torsion_site_symmetry_2
_geom_torsion_site_symmetry_3
_geom_torsion_site_symmetry_4
_geom_torsion_publ_flag
Al1 O3 C101 C104 53.5(11) . . . . ?
Al1 O3 C101 C102 162.4(7) . . . . ?
Al1 O3 C101 C103 -82.6(9) . . . . ?
Al1 O3 C101 C109 84.7(10) . . . . ?
Al1 O3 C101 C1A -150.5(8) . . . . ?
Al1 O3 C101 C1B -20.1(9) . . . . ?
Al1 O2 C97 C99 165.9(5) . . . . ?
Al1 O2 C97 C100 50.2(8) . . . . ?
Al1 O2 C97 C98 -72.0(8) . . . . ?
Al1 O4 C105 C106 109.0(8) . . . . ?
Al1 O4 C105 C107 -8.4(9) . . . . ?
Al1 O4 C105 C108 -129.1(7) . . . . ?
Al1 O4 C105 C110 133.9(10) . . . . ?
Al1 O4 C105 C1C 13.2(12) . . . . ?
Al1 O4 C105 C1D -105.4(12) . . . . ?
Al1 O1 C93 C94 59.8(10) . . . . ?
Al1 O1 C93 C95 -172.6(7) . . . . ?
Al1 O1 C93 C96 -56.6(10) . . . . ?
Al1 O1 C93 C94A 141.2(9) . . . . ?
Al1 O1 C93 C95A -107.3(9) . . . . ?
Al1 O1 C93 C96A 19.8(12) . . . . ?
N1 C6 C1 C2 180.0(3) . . . . ?
N1 C6 C5 C4 -178.5(3) . . . . ?
N1 C6 C5 C14 2.5(4) . . . . ?
N1 C7 C12 C18 0.4(4) . . . . ?
N1 C7 C12 C11 -178.5(3) . . . . ?
N1 C7 C8 C9 179.7(4) . . . . ?
N1 C13 C14 C5 0.3(4) . . . . ?
N1 C13 C14 C15 -178.4(3) . . . . ?
O3 Al1 O2 C97 38.0(7) . . . . ?
O3 Al1 O4 C105 78.2(7) . . . . ?
O3 Al1 O1 C93 154.4(8) . . . . ?
O3 C101 C104 F25 42.1(12) . . . . ?
O3 C101 C104 F27 159.0(11) . . . . ?
O3 C101 C104 F26 -91.8(9) . . . . ?
O3 C101 C102 F20 57.3(8) . . . . ?
O3 C101 C102 F19 -67.9(7) . . . . ?
O3 C101 C102 F21 169.9(6) . . . . ?
O3 C101 C103 F23 -63.1(14) . . . . ?
O3 C101 C103 F22 51.1(8) . . . . ?
O3 C101 C103 F24 164.7(8) . . . . ?
O3 C101 C109 F25A 80.0(10) . . . . ?
O3 C101 C109 F27A -169.6(14) . . . . ?
O3 C101 C109 F26A -35.9(15) . . . . ?
O3 C101 C1A F20A 79.0(13) . . . . ?
O3 C101 C1A F19A -57.1(12) . . . . ?
O3 C101 C1A F21A 175.6(9) . . . . ?
O3 C101 C1B F23A -42.8(7) . . . . ?
O3 C101 C1B F24A -163.6(6) . . . . ?
O3 C101 C1B F22A 76.4(6) . . . . ?
N2 C2 C3 C26 -0.3(4) . . . . ?
N2 C2 C3 C4 -177.3(3) . . . . ?
N2 C25 C30 C29 -175.4(3) . . . . ?
N2 C25 C30 C24 1.6(4) . . . . ?
N2 C19 C24 C30 0.6(4) . . . . ?
N2 C19 C24 C23 -177.2(3) . . . . ?
F30 C106 C105 O4 -42.9(7) . . . . ?
F30 C106 C105 C107 76.9(6) . . . . ?
F30 C106 C105 C108 -165.9(6) . . . . ?
N3 C59 C60 C61 -176.6(3) . . . . ?
N3 C59 C60 C49 0.5(4) . . . . ?
N3 C48 C49 C60 1.3(4) . . . . ?
N3 C48 C49 C50 -178.2(3) . . . . ?
N3 C48 C47 C52 179.5(3) . . . . ?
N3 C53 C58 C64 -0.6(4) . . . . ?
N3 C53 C58 C57 -178.9(3) . . . . ?
N3 C53 C54 C55 179.3(4) . . . . ?
O2 Al1 O3 C101 -156.8(8) . . . . ?
O2 Al1 O4 C105 -41.8(8) . . . . ?
O2 Al1 O1 C93 -83.9(8) . . . . ?
O2 C97 C99 F14 -39.9(6) . . . . ?
O2 C97 C99 F13 75.0(6) . . . . ?
O2 C97 C99 F15 -163.8(5) . . . . ?
O2 C97 C100 F17 -46.7(7) . . . . ?
O2 C97 C100 F16 72.9(6) . . . . ?
O2 C97 C100 F18 -167.5(5) . . . . ?
O2 C97 C98 F11 77.7(9) . . . . ?
O2 C97 C98 F10 -43.4(9) . . . . ?
O2 C97 C98 F12 -162.1(6) . . . . ?
N4 C71 C76 C70 2.2(4) . . . . ?
N4 C71 C76 C75 -176.5(3) . . . . ?
N4 C52 C47 C48 -180.0(3) . . . . ?
N4 C65 C66 C67 176.7(4) . . . . ?
N4 C65 C70 C76 0.3(4) . . . . ?
N4 C65 C70 C69 -178.4(3) . . . . ?
O4 Al1 O3 C101 85.8(8) . . . . ?
O4 Al1 O2 C97 158.4(6) . . . . ?
O4 Al1 O1 C93 32.5(9) . . . . ?
O4 C105 C107 F31 76.8(5) . . . . ?
O4 C105 C107 F32 -161.2(5) . . . . ?
O4 C105 C107 F33 -41.2(6) . . . . ?
O4 C105 C108 F36 -40.3(9) . . . . ?
O4 C105 C108 F34 -159.3(8) . . . . ?
O4 C105 C108 F35 76.9(8) . . . . ?
O4 C105 C110 F30A -41.0(15) . . . . ?
O4 C105 C110 F29A -165.4(16) . . . . ?
O4 C105 C110 F28A 74.4(15) . . . . ?
O4 C105 C1C F31A 95.1(14) . . . . ?
O4 C105 C1C F32A -147.1(15) . . . . ?
O4 C105 C1C F33A -22.5(18) . . . . ?
O4 C105 C1D F36A -49(3) . . . . ?
O4 C105 C1D F34A -178(3) . . . . ?
O4 C105 C1D F35A 79(3) . . . . ?
F29 C106 C105 O4 -167.7(5) . . . . ?
F29 C106 C105 C107 -48.0(6) . . . . ?
F29 C106 C105 C108 69.3(7) . . . . ?
O1 Al1 O3 C101 -35.2(8) . . . . ?
O1 Al1 O2 C97 -83.0(7) . . . . ?
O1 Al1 O4 C105 -160.9(7) . . . . ?
O1 C93 C94 F1 -37.3(11) . . . . ?
O1 C93 C94 F3 -168.9(8) . . . . ?
O1 C93 C94 F2 79.7(7) . . . . ?
O1 C93 C95 F4 -45.9(11) . . . . ?
O1 C93 C95 F6 74.8(9) . . . . ?
O1 C93 C95 F5 -165.9(9) . . . . ?
O1 C93 C96 F9 -36.6(8) . . . . ?
O1 C93 C96 F7 79.1(10) . . . . ?
O1 C93 C96 F8 -164.0(8) . . . . ?
O1 C93 C94A F3A 157.8(15) . . . . ?
O1 C93 C94A F2A 36.1(16) . . . . ?
O1 C93 C94A F1A -72.8(15) . . . . ?
O1 C93 C95A F6A 74.2(18) . . . . ?
O1 C93 C95A F5A 165.2(12) . . . . ?
O1 C93 C95A F4A -69.5(15) . . . . ?
O1 C93 C96A F9A -70.7(11) . . . . ?
O1 C93 C96A F7A 54.3(14) . . . . ?
O1 C93 C96A F8A 175.2(10) . . . . ?
C6 N1 C7 C12 178.7(5) . . . . ?
C6 N1 C7 C8 -3.5(8) . . . . ?
C6 N1 C13 C18 -178.5(3) . . . . ?
C6 N1 C13 C14 1.3(4) . . . . ?
C6 C1 C2 N2 179.3(3) . . . . ?
C6 C1 C2 C3 -0.7(5) . . . . ?
C6 C5 C14 C13 -1.7(4) . . . . ?
C6 C5 C14 C15 176.4(5) . . . . ?
C18 C13 C14 C5 -179.9(4) . . . . ?
C18 C13 C14 C15 1.4(6) . . . . ?
C18 C17 C16 C15 0.6(6) . . . . ?
C18 C17 C16 C35 -178.3(3) . . . . ?
C7 N1 C6 C1 -4.0(8) . . . . ?
C7 N1 C6 C5 178.0(5) . . . . ?
C7 N1 C13 C18 1.3(4) . . . . ?
C7 N1 C13 C14 -178.9(3) . . . . ?
C7 C8 C9 C10 -0.8(6) . . . . ?
C1 C6 C5 C4 3.3(5) . . . . ?
C1 C6 C5 C14 -175.6(3) . . . . ?
C1 C2 C3 C26 179.6(3) . . . . ?
C1 C2 C3 C4 2.7(5) . . . . ?
C11 C10 C9 C8 3.6(6) . . . . ?
C11 C10 C31 C33 120.6(4) . . . . ?
C11 C10 C31 C34 -119.2(4) . . . . ?
C11 C10 C31 C32 -2.0(6) . . . . ?
C13 N1 C6 C1 175.6(3) . . . . ?
C13 N1 C6 C5 -2.4(4) . . . . ?
C13 N1 C7 C12 -1.0(4) . . . . ?
C13 N1 C7 C8 176.8(4) . . . . ?
C13 C18 C12 C7 0.3(4) . . . . ?
C13 C18 C12 C11 179.0(4) . . . . ?
C13 C18 C17 C16 1.1(5) . . . . ?
C13 C14 C15 C16 0.7(5) . . . . ?
C26 C25 C30 C29 -0.2(6) . . . . ?
C26 C25 C30 C24 176.8(4) . . . . ?
C28 C29 C30 C25 -0.8(5) . . . . ?
C28 C29 C30 C24 -176.1(4) . . . . ?
C2 N2 C25 C26 -0.6(4) . . . . ?
C2 N2 C25 C30 175.5(3) . . . . ?
C2 N2 C19 C20 6.9(8) . . . . ?
C2 N2 C19 C24 -174.2(4) . . . . ?
C64 C59 C60 C61 2.4(6) . . . . ?
C64 C59 C60 C49 179.5(4) . . . . ?
C64 C63 C62 C61 2.3(6) . . . . ?
C64 C63 C62 C81 -176.4(3) . . . . ?
C64 C58 C57 C56 -178.9(4) . . . . ?
C59 N3 C48 C49 -1.0(4) . . . . ?
C59 N3 C48 C47 177.3(4) . . . . ?
C59 N3 C53 C58 0.0(4) . . . . ?
C59 N3 C53 C54 178.9(4) . . . . ?
C59 C64 C63 C62 -0.6(5) . . . . ?
C59 C64 C58 C53 0.9(4) . . . . ?
C59 C64 C58 C57 178.8(4) . . . . ?
C59 C60 C61 C62 -0.4(5) . . . . ?
C59 C60 C49 C48 -1.1(4) . . . . ?
C59 C60 C49 C50 178.3(4) . . . . ?
C12 C18 C13 N1 -1.0(4) . . . . ?
C12 C18 C13 C14 179.2(4) . . . . ?
C12 C18 C17 C16 178.7(4) . . . . ?
C12 C7 C8 C9 -2.7(5) . . . . ?
C12 C11 C10 C9 -2.8(6) . . . . ?
C12 C11 C10 C31 175.7(4) . . . . ?
C25 N2 C2 C1 -179.4(3) . . . . ?
C25 N2 C2 C3 0.5(4) . . . . ?
C25 N2 C19 C20 -178.5(4) . . . . ?
C25 N2 C19 C24 0.4(4) . . . . ?
C25 C26 C3 C2 0.0(4) . . . . ?
C25 C26 C3 C4 176.4(4) . . . . ?
C25 C26 C27 C28 -1.7(5) . . . . ?
C4 C5 C14 C13 179.6(4) . . . . ?
C4 C5 C14 C15 -2.4(8) . . . . ?
C63 C64 C59 N3 177.2(3) . . . . ?
C63 C64 C59 C60 -1.9(6) . . . . ?
C63 C64 C58 C53 -176.1(5) . . . . ?
C63 C64 C58 C57 1.8(9) . . . . ?
C63 C62 C81 C82 -59.3(5) . . . . ?
C63 C62 C81 C83 60.3(5) . . . . ?
C63 C62 C81 C84 -179.7(4) . . . . ?
C29 C28 C27 C26 0.8(5) . . . . ?
C29 C28 C43 C46 -10.5(5) . . . . ?
C29 C28 C43 C44 -129.3(4) . . . . ?
C29 C28 C43 C45 109.9(4) . . . . ?
C20 C19 C24 C30 179.6(3) . . . . ?
C20 C19 C24 C23 1.9(5) . . . . ?
C20 C21 C22 C23 1.8(6) . . . . ?
C20 C21 C22 C39 -173.7(4) . . . . ?
C3 C26 C25 N2 0.3(4) . . . . ?
C3 C26 C25 C30 -174.8(4) . . . . ?
C3 C26 C27 C28 172.5(4) . . . . ?
C3 C4 C5 C6 -1.2(5) . . . . ?
C3 C4 C5 C14 177.4(4) . . . . ?
C19 N2 C2 C1 -4.9(7) . . . . ?
C19 N2 C2 C3 175.1(4) . . . . ?
C19 N2 C25 C26 -177.4(3) . . . . ?
C19 N2 C25 C30 -1.3(4) . . . . ?
C19 C20 C21 C22 -0.3(6) . . . . ?
C19 C24 C30 C25 -1.3(4) . . . . ?
C19 C24 C30 C29 174.3(5) . . . . ?
C19 C24 C23 C22 -0.2(5) . . . . ?
C60 C61 C62 C63 -1.7(5) . . . . ?
C60 C61 C62 C81 176.9(3) . . . . ?
C5 C6 C1 C2 -2.3(5) . . . . ?
C5 C4 C3 C26 -177.6(3) . . . . ?
C5 C4 C3 C2 -1.6(5) . . . . ?
C5 C14 C15 C16 -177.3(4) . . . . ?
C24 C23 C22 C21 -1.5(6) . . . . ?
C24 C23 C22 C39 173.9(4) . . . . ?
C8 C7 C12 C18 -177.7(3) . . . . ?
C8 C7 C12 C11 3.4(5) . . . . ?
C27 C26 C25 N2 176.7(3) . . . . ?
C27 C26 C25 C30 1.5(6) . . . . ?
C27 C26 C3 C2 -174.6(5) . . . . ?
C27 C26 C3 C4 1.8(8) . . . . ?
C27 C28 C29 C30 0.5(5) . . . . ?
C27 C28 C43 C46 169.6(3) . . . . ?
C27 C28 C43 C44 50.8(5) . . . . ?
C27 C28 C43 C45 -70.0(4) . . . . ?
C73 C72 C71 N4 177.3(3) . . . . ?
C73 C72 C71 C76 0.7(6) . . . . ?
C73 C72 C51 C52 -175.8(5) . . . . ?
C73 C72 C51 C50 2.5(8) . . . . ?
C73 C74 C89 C92 134.0(4) . . . . ?
C73 C74 C89 C91 -107.7(4) . . . . ?
C73 C74 C89 C90 11.6(6) . . . . ?
C30 C24 C23 C22 -177.2(4) . . . . ?
C10 C11 C12 C18 -179.2(4) . . . . ?
C10 C11 C12 C7 -0.6(5) . . . . ?
C72 C73 C74 C75 1.6(5) . . . . ?
C72 C73 C74 C89 180.0(4) . . . . ?
C72 C71 C76 C70 178.7(4) . . . . ?
C72 C71 C76 C75 0.0(6) . . . . ?
C72 C51 C52 N4 0.1(4) . . . . ?
C72 C51 C52 C47 180.0(3) . . . . ?
C72 C51 C50 C49 -178.7(4) . . . . ?
C61 C60 C49 C48 174.7(5) . . . . ?
C61 C60 C49 C50 -6.0(8) . . . . ?
C61 C62 C81 C82 122.0(4) . . . . ?
C61 C62 C81 C83 -118.4(4) . . . . ?
C61 C62 C81 C84 1.6(5) . . . . ?
C9 C10 C31 C33 -60.9(5) . . . . ?
C9 C10 C31 C34 59.3(5) . . . . ?
C9 C10 C31 C32 176.5(4) . . . . ?
C17 C18 C13 N1 177.5(3) . . . . ?
C17 C18 C13 C14 -2.3(6) . . . . ?
C17 C18 C12 C7 -177.4(5) . . . . ?
C17 C18 C12 C11 1.3(8) . . . . ?
C17 C16 C35 C38 -59.8(5) . . . . ?
C17 C16 C35 C37 59.6(5) . . . . ?
C17 C16 C35 C36 -179.4(4) . . . . ?
C71 N4 C52 C51 0.0(4) . . . . ?
C71 N4 C52 C47 -179.8(3) . . . . ?
C71 N4 C65 C66 -177.7(4) . . . . ?
C71 N4 C65 C70 1.0(4) . . . . ?
C71 C72 C51 C52 -0.2(4) . . . . ?
C71 C72 C51 C50 178.1(4) . . . . ?
C71 C76 C70 C65 -1.4(4) . . . . ?
C71 C76 C70 C69 177.0(4) . . . . ?
C71 C76 C75 C74 0.0(5) . . . . ?
C14 C15 C16 C17 -1.6(6) . . . . ?
C14 C15 C16 C35 177.3(3) . . . . ?
C51 C72 C71 N4 0.2(4) . . . . ?
C51 C72 C71 C76 -176.4(4) . . . . ?
C51 C52 C47 C48 0.2(5) . . . . ?
C51 C50 C49 C60 179.1(4) . . . . ?
C51 C50 C49 C48 -1.6(5) . . . . ?
C23 C24 C30 C25 175.9(4) . . . . ?
C23 C24 C30 C29 -8.5(8) . . . . ?
C23 C22 C39 C42 -96.3(5) . . . . ?
C23 C22 C39 C40 143.7(4) . . . . ?
C23 C22 C39 C41 21.5(6) . . . . ?
C48 N3 C59 C64 -178.9(3) . . . . ?
C48 N3 C59 C60 0.3(4) . . . . ?
C48 N3 C53 C58 179.1(5) . . . . ?
C48 N3 C53 C54 -2.0(8) . . . . ?
C15 C16 C35 C38 121.3(4) . . . . ?
C15 C16 C35 C37 -119.3(4) . . . . ?
C15 C16 C35 C36 1.7(5) . . . . ?
C52 N4 C71 C72 -0.2(4) . . . . ?
C52 N4 C71 C76 177.0(3) . . . . ?
C52 N4 C65 C66 3.8(8) . . . . ?
C52 N4 C65 C70 -177.4(4) . . . . ?
C52 C51 C50 C49 -0.6(5) . . . . ?
C76 C70 C69 C68 -176.4(4) . . . . ?
C76 C75 C74 C73 -0.8(6) . . . . ?
C76 C75 C74 C89 -179.2(4) . . . . ?
C53 N3 C59 C64 0.6(4) . . . . ?
C53 N3 C59 C60 179.8(3) . . . . ?
C53 N3 C48 C49 180.0(5) . . . . ?
C53 N3 C48 C47 -1.8(8) . . . . ?
C53 C58 C57 C56 -1.2(6) . . . . ?
C53 C54 C55 C56 0.9(7) . . . . ?
C58 C64 C59 N3 -0.9(4) . . . . ?
C58 C64 C59 C60 -179.9(4) . . . . ?
C58 C64 C63 C62 176.2(5) . . . . ?
C58 C53 C54 C55 -2.0(6) . . . . ?
C65 N4 C71 C72 -179.2(3) . . . . ?
C65 N4 C71 C76 -2.0(4) . . . . ?
C65 N4 C52 C51 178.4(4) . . . . ?
C65 N4 C52 C47 -1.4(7) . . . . ?
C65 C66 C67 C68 1.0(6) . . . . ?
C65 C70 C69 C68 1.9(5) . . . . ?
C50 C51 C52 N4 -178.5(3) . . . . ?
C50 C51 C52 C47 1.4(5) . . . . ?
C31 C10 C9 C8 -175.0(4) . . . . ?
C21 C20 C19 N2 177.2(4) . . . . ?
C21 C20 C19 C24 -1.6(5) . . . . ?
C21 C22 C39 C42 79.0(5) . . . . ?
C21 C22 C39 C40 -41.0(5) . . . . ?
C21 C22 C39 C41 -163.2(5) . . . . ?
C66 C65 C70 C76 179.2(3) . . . . ?
C66 C65 C70 C69 0.5(5) . . . . ?
C49 C60 C61 C62 -175.9(4) . . . . ?
C49 C48 C47 C52 -2.6(5) . . . . ?
C43 C28 C29 C30 -179.4(3) . . . . ?
C43 C28 C27 C26 -179.2(3) . . . . ?
C67 C68 C69 C70 -2.7(5) . . . . ?
C67 C68 C85 C86 62.2(5) . . . . ?
C67 C68 C85 C88 -57.3(5) . . . . ?
C67 C68 C85 C87 -178.0(4) . . . . ?
C70 C76 C75 C74 -177.9(5) . . . . ?
C70 C65 C66 C67 -1.9(5) . . . . ?
C47 C48 C49 C60 -177.1(3) . . . . ?
C47 C48 C49 C50 3.4(5) . . . . ?
C54 C53 C58 C64 -179.6(4) . . . . ?
C54 C53 C58 C57 2.1(6) . . . . ?
C75 C76 C70 C65 176.6(5) . . . . ?
C75 C76 C70 C69 -4.9(8) . . . . ?
C75 C74 C89 C92 -47.5(5) . . . . ?
C75 C74 C89 C91 70.8(5) . . . . ?
C75 C74 C89 C90 -170.0(5) . . . . ?
C69 C68 C67 C66 1.3(6) . . . . ?
C69 C68 C85 C86 -115.0(4) . . . . ?
C69 C68 C85 C88 125.6(4) . . . . ?
C69 C68 C85 C87 4.8(6) . . . . ?
C85 C68 C67 C66 -176.0(4) . . . . ?
C85 C68 C69 C70 174.4(3) . . . . ?
C74 C73 C72 C71 -1.5(5) . . . . ?
C74 C73 C72 C51 173.9(4) . . . . ?
C57 C56 C55 C54 0.1(8) . . . . ?
C57 C56 C77 C80 6.4(8) . . . . ?
C57 C56 C77 C78 120.9(6) . . . . ?
C57 C56 C77 C79 -121.8(7) . . . . ?
C55 C56 C57 C58 0.1(7) . . . . ?
C55 C56 C77 C80 -174.4(6) . . . . ?
C55 C56 C77 C78 -59.9(6) . . . . ?
C55 C56 C77 C79 57.4(8) . . . . ?
F28 C106 C105 O4 77.1(6) . . . . ?
F28 C106 C105 C107 -163.1(5) . . . . ?
F28 C106 C105 C108 -45.9(7) . . . . ?
C106 C105 C107 F31 -43.0(6) . . . . ?
C106 C105 C107 F32 79.1(6) . . . . ?
C106 C105 C107 F33 -161.0(5) . . . . ?
C106 C105 C108 F36 82.1(7) . . . . ?
C106 C105 C108 F34 -36.9(11) . . . . ?
C106 C105 C108 F35 -160.7(6) . . . . ?
C77 C56 C57 C58 179.3(4) . . . . ?
C77 C56 C55 C54 -179.1(5) . . . . ?
C99 C97 C100 F17 -162.7(5) . . . . ?
C99 C97 C100 F16 -43.0(6) . . . . ?
C99 C97 C100 F18 76.5(6) . . . . ?
C99 C97 C98 F11 -161.8(7) . . . . ?
C99 C97 C98 F10 77.0(9) . . . . ?
C99 C97 C98 F12 -41.7(9) . . . . ?
C100 C97 C99 F14 78.3(6) . . . . ?
C100 C97 C99 F13 -166.8(5) . . . . ?
C100 C97 C99 F15 -45.6(7) . . . . ?
C100 C97 C98 F11 -45.7(9) . . . . ?
C100 C97 C98 F10 -166.8(7) . . . . ?
C100 C97 C98 F12 74.5(8) . . . . ?
C107 C105 C108 F36 -162.0(6) . . . . ?
C107 C105 C108 F34 79.0(9) . . . . ?
C107 C105 C108 F35 -44.8(7) . . . . ?
C104 C101 C102 F20 172.2(9) . . . . ?
C104 C101 C102 F19 47.1(8) . . . . ?
C104 C101 C102 F21 -75.1(7) . . . . ?
C104 C101 C103 F23 163.9(12) . . . . ?
C104 C101 C103 F22 -81.8(9) . . . . ?
C104 C101 C103 F24 31.8(11) . . . . ?
C102 C101 C104 F25 -69.1(11) . . . . ?
C102 C101 C104 F27 47.9(12) . . . . ?
C102 C101 C104 F26 157.1(8) . . . . ?
C102 C101 C103 F23 52.1(13) . . . . ?
C102 C101 C103 F22 166.4(7) . . . . ?
C102 C101 C103 F24 -80.0(9) . . . . ?
C94 C93 C95 F4 81.5(11) . . . . ?
C94 C93 C95 F6 -157.8(8) . . . . ?
C94 C93 C95 F5 -38.5(12) . . . . ?
C94 C93 C96 F9 -156.7(7) . . . . ?
C94 C93 C96 F7 -40.9(11) . . . . ?
C94 C93 C96 F8 76.0(9) . . . . ?
C98 C97 C99 F14 -164.7(6) . . . . ?
C98 C97 C99 F13 -49.8(7) . . . . ?
C98 C97 C99 F15 71.4(8) . . . . ?
C98 C97 C100 F17 79.0(7) . . . . ?
C98 C97 C100 F16 -161.3(6) . . . . ?
C98 C97 C100 F18 -41.8(8) . . . . ?
C103 C101 C104 F25 177.5(10) . . . . ?
C103 C101 C104 F27 -65.5(13) . . . . ?
C103 C101 C104 F26 43.7(10) . . . . ?
C103 C101 C102 F20 -65.3(9) . . . . ?
C103 C101 C102 F19 169.5(7) . . . . ?
C103 C101 C102 F21 47.3(7) . . . . ?
C95 C93 C94 F1 -166.2(10) . . . . ?
C95 C93 C94 F3 62.2(11) . . . . ?
C95 C93 C94 F2 -49.1(8) . . . . ?
C95 C93 C96 F9 85.8(8) . . . . ?
C95 C93 C96 F7 -158.5(9) . . . . ?
C95 C93 C96 F8 -41.6(10) . . . . ?
C96 C93 C94 F1 81.9(10) . . . . ?
C96 C93 C94 F3 -49.7(10) . . . . ?
C96 C93 C94 F2 -161.0(7) . . . . ?
C96 C93 C95 F4 -165.6(10) . . . . ?
C96 C93 C95 F6 -44.9(9) . . . . ?
C96 C93 C95 F5 74.4(10) . . . . ?
C108 C105 C107 F31 -160.9(5) . . . . ?
C108 C105 C107 F32 -38.9(7) . . . . ?
C108 C105 C107 F33 81.1(6) . . . . ?
C109 C101 C1A F20A -157.8(13) . . . . ?
C109 C101 C1A F19A 66.1(13) . . . . ?
C109 C101 C1A F21A -61.2(13) . . . . ?
C109 C101 C1B F23A -156.3(8) . . . . ?
C109 C101 C1B F24A 82.9(8) . . . . ?
C109 C101 C1B F22A -37.1(8) . . . . ?
C1A C101 C109 F25A -42.7(12) . . . . ?
C1A C101 C109 F27A 67.7(16) . . . . ?
C1A C101 C109 F26A -158.6(13) . . . . ?
C1A C101 C1B F23A 80.7(9) . . . . ?
C1A C101 C1B F24A -40.1(9) . . . . ?
C1A C101 C1B F22A -160.1(8) . . . . ?
C1B C101 C109 F25A -171.1(9) . . . . ?
C1B C101 C109 F27A -60.6(15) . . . . ?
C1B C101 C109 F26A 73.1(13) . . . . ?
C1B C101 C1A F20A -42.1(14) . . . . ?
C1B C101 C1A F19A -178.2(10) . . . . ?
C1B C101 C1A F21A 54.5(13) . . . . ?
C94A C93 C95A F6A -175.0(17) . . . . ?
C94A C93 C95A F5A -84.1(13) . . . . ?
C94A C93 C95A F4A 41.2(17) . . . . ?
C94A C93 C96A F9A 172.1(11) . . . . ?
C94A C93 C96A F7A -62.9(15) . . . . ?
C94A C93 C96A F8A 58.0(13) . . . . ?
C95A C93 C94A F3A 49.3(18) . . . . ?
C95A C93 C94A F2A -72.3(18) . . . . ?
C95A C93 C94A F1A 178.8(15) . . . . ?
C95A C93 C96A F9A 46.4(15) . . . . ?
C95A C93 C96A F7A 171.5(13) . . . . ?
C95A C93 C96A F8A -67.6(15) . . . . ?
C96A C93 C94A F3A -82.7(17) . . . . ?
C96A C93 C94A F2A 155.6(15) . . . . ?
C96A C93 C94A F1A 46.8(17) . . . . ?
C96A C93 C95A F6A -47(2) . . . . ?
C96A C93 C95A F5A 44.2(16) . . . . ?
C96A C93 C95A F4A 169.5(13) . . . . ?
C110 C105 C1C F31A -9(2) . . . . ?
C110 C105 C1C F32A 109(2) . . . . ?
C110 C105 C1C F33A -127(2) . . . . ?
C110 C105 C1D F36A 50(3) . . . . ?
C110 C105 C1D F34A -79(3) . . . . ?
C110 C105 C1D F35A 178(3) . . . . ?
C1C C105 C110 F30A 70(2) . . . . ?
C1C C105 C110 F29A -54(2) . . . . ?
C1C C105 C110 F28A -174.3(18) . . . . ?
C1C C105 C1D F36A -161(3) . . . . ?
C1C C105 C1D F34A 70(3) . . . . ?
C1C C105 C1D F35A -33(4) . . . . ?
C1D C105 C110 F30A -141(2) . . . . ?
C1D C105 C110 F29A 94(2) . . . . ?
C1D C105 C110 F28A -26(2) . . . . ?
C1D C105 C1C F31A -159.2(19) . . . . ?
C1D C105 C1C F32A -41(2) . . . . ?
C1D C105 C1C F33A 83(2) . . . . ?

loop_
_smtbx_masks_void_nr
_smtbx_masks_void_average_x
_smtbx_masks_void_average_y
_smtbx_masks_void_average_z
_smtbx_masks_void_volume
_smtbx_masks_void_count_electrons
_smtbx_masks_void_content
1 0.000 -0.107 0.250 799.0 131.2 '3.14 DCM'
2 0.000 -0.660 0.750 799.0 131.1 '3.14 DCM'
3 0.500 -0.431 0.750 799.0 131.1 '3.14 DCM'
4 0.500 0.036 0.250 799.0 131.2 '3.14 DCM'
